data_4117644
loop_
_publ_author_name
'Yumei Lin'
'Werner Massa'
'Stefanie Dehnen'

_publ_section_title
;
 "Zeoball" [Sn36Ge24Se132]24-: A Molecular Anion with Zeolite-Related
 Composition and Spherical Shape
;
_journal_name_full 'Journal of the American Chemical Society'
_journal_page_first 4497
_journal_page_last 4500
_journal_paper_doi 10.1021/ja2115635
_journal_volume 134
_journal_year 2012
_chemical_formula_moiety '24(C8 H15 N2), Ge27.49 Se132 Sn32.51'
_chemical_formula_sum 'C192 H360 Ge27.49 N48 Se132 Sn32.51'
_chemical_formula_weight 19619.11
_space_group_IT_number 2
_symmetry_cell_setting triclinic
_symmetry_space_group_name_Hall '-P 1'
_symmetry_space_group_name_H-M 'P -1'
_atom_sites_solution_hydrogens geom
_atom_sites_solution_primary direct
_atom_sites_solution_secondary difmap
_audit_creation_method SHELXL-97
_audit_update_record
;
2011-07-25 # Formatted by publCIF
;
_cell_angle_alpha 115.848(3)
_cell_angle_beta 97.969(3)
_cell_angle_gamma 108.901(3)
_cell_formula_units_Z 1
_cell_length_a 24.3196(11)
_cell_length_b 24.4009(9)
_cell_length_c 26.7435(10)
_cell_measurement_reflns_used 21437
_cell_measurement_temperature 100(2)
_cell_measurement_theta_max 23.86
_cell_measurement_theta_min 1.23
_cell_volume 12761.4(11)
_computing_cell_refinement 'XAREA 1.52 (Stoe 2009)'
_computing_data_collection 'XAREA 1.52 (Stoe 2009)'
_computing_data_reduction 'XAREA 1.52 (Stoe 2009)'
_computing_molecular_graphics 'DIAMOND 3.2d (Brandenburg 2011)'
_computing_structure_refinement 'SHELXL-97 (Sheldrick, 1997)'
_computing_structure_solution 'SIR 2004 (Burla et al. 2004)'
_diffrn_ambient_temperature 100(2)
_diffrn_detector_area_resol_mean 6.7
_diffrn_measured_fraction_theta_full 0.984
_diffrn_measured_fraction_theta_max 0.984
_diffrn_measurement_device_type 'IPDS/2T (Stoe)'
_diffrn_measurement_method omega-scans
_diffrn_radiation_monochromator graphite
_diffrn_radiation_source 'fine-focus sealed tube'
_diffrn_radiation_type MoK\a
_diffrn_radiation_wavelength 0.71073
_diffrn_reflns_av_R_equivalents 0.1443
_diffrn_reflns_av_sigmaI/netI 0.3751
_diffrn_reflns_limit_h_max 28
_diffrn_reflns_limit_h_min -28
_diffrn_reflns_limit_k_max 29
_diffrn_reflns_limit_k_min -27
_diffrn_reflns_limit_l_max 30
_diffrn_reflns_limit_l_min -31
_diffrn_reflns_number 86851
_diffrn_reflns_theta_full 25.00
_diffrn_reflns_theta_max 25.00
_diffrn_reflns_theta_min 1.23
_diffrn_standards_number 0
_exptl_absorpt_coefficient_mu 12.596
_exptl_absorpt_correction_T_max 0.480
_exptl_absorpt_correction_T_min 0.161
_exptl_absorpt_correction_type gaussian
_exptl_absorpt_process_details 'Stoe XRED32 1.48 (2008)'
_exptl_crystal_colour red
_exptl_crystal_density_diffrn 2.553
_exptl_crystal_description block
_exptl_crystal_F_000 8841
_exptl_crystal_size_max 0.10
_exptl_crystal_size_mid 0.08
_exptl_crystal_size_min 0.04
_refine_diff_density_max 1.093
_refine_diff_density_min -0.839
_refine_diff_density_rms 0.185
_refine_ls_extinction_method none
_refine_ls_goodness_of_fit_ref 0.741
_refine_ls_hydrogen_treatment constr
_refine_ls_matrix_type full
_refine_ls_number_parameters 1301
_refine_ls_number_reflns 44230
_refine_ls_number_restraints 1476
_refine_ls_restrained_S_all 0.733
_refine_ls_R_factor_all 0.2422
_refine_ls_R_factor_gt 0.0636
_refine_ls_shift/su_max 0.003
_refine_ls_shift/su_mean 0.000
_refine_ls_structure_factor_coef Fsqd
_refine_ls_weighting_details 'calc w=1/[\s^2^(Fo^2^)+(0.0100P)^2^+0.0000P] where P=(Fo^2^+2Fc^2^)/3'
_refine_ls_weighting_scheme calc
_refine_ls_wR_factor_gt 0.0952
_refine_ls_wR_factor_ref 0.1254
_reflns_number_gt 11590
_reflns_number_total 44230
_reflns_threshold_expression >2sigma(I)
_cod_data_source_file ja2115635_si_003.cif
_cod_data_source_block ZBT-2
_cod_original_cell_volume 12761.4(9)
_cod_database_code 4117644

loop_
_symmetry_equiv_pos_as_xyz
'x, y, z'
'-x, -y, -z'

loop_
_atom_site_label
_atom_site_type_symbol
_atom_site_fract_x
_atom_site_fract_y
_atom_site_fract_z
_atom_site_U_iso_or_equiv
_atom_site_adp_type
_atom_site_occupancy
_atom_site_symmetry_multiplicity
_atom_site_calc_flag
_atom_site_refinement_flags
Sn1 Sn 0.58251(10) 0.33282(10) 0.63757(7) 0.0608(6) Uani 1 1 d .
Sn2 Sn 0.41979(10) 0.25801(10) 0.58605(8) 0.0632(6) Uani 1 1 d .
Sn3 Sn 0.50491(12) 0.43578(11) 0.61706(9) 0.0611(11) Uani 0.500(18) 1 d P
Ge3A Ge 0.50491(12) 0.43578(11) 0.61706(9) 0.0611(11) Uani 0.500(18) 1 d P
Sn4 Sn 0.49156(10) 0.58211(10) 0.68358(8) 0.0692(6) Uani 1 1 d .
Sn5 Sn 0.38086(9) 0.64861(9) 0.73658(7) 0.0542(5) Uani 1 1 d .
Sn6 Sn 0.54362(9) 0.76015(9) 0.79934(7) 0.0537(5) Uani 1 1 d .
Sn7 Sn 0.86109(10) 0.79488(11) 0.97370(9) 0.0699(10) Uani 0.877(19) 1 d P
Ge7A Ge 0.86109(10) 0.79488(11) 0.97370(9) 0.0699(10) Uani 0.123(19) 1 d P
Sn8 Sn 0.93953(14) 0.75279(13) 1.07235(10) 0.0865(14) Uani 0.60(2) 1 d P
Ge8A Ge 0.93953(14) 0.75279(13) 1.07235(10) 0.0865(14) Uani 0.40(2) 1 d P
Sn9 Sn 0.88050(11) 0.64166(10) 0.90662(8) 0.0726(6) Uani 1 1 d .
Sn10 Sn 0.94597(12) 0.73708(11) 1.19180(9) 0.0793(7) Uani 0.914(5) 1 d P
Ge1A Ge 0.94597(12) 0.73708(11) 1.19180(9) 0.0793(7) Uani 0.086(5) 1 d P
Sn11 Sn 0.89827(10) 0.77065(10) 1.32556(8) 0.0704(6) Uani 1 1 d .
Sn12 Sn 0.91034(9) 0.61399(9) 1.24379(7) 0.0551(5) Uani 1 1 d .
Sn13 Sn 0.72535(9) 0.22780(8) 0.97828(7) 0.0499(5) Uani 1 1 d .
Sn14 Sn 0.59927(10) 0.12234(10) 0.83456(8) 0.0569(9) Uani 0.827(17) 1 d P
Ge1B Ge 0.59927(10) 0.12234(10) 0.83456(8) 0.0569(9) Uani 0.173(17) 1 d P
Sn15 Sn 0.74607(9) 0.25249(9) 0.85820(7) 0.0525(5) Uani 1 1 d .
Sn16 Sn 0.44412(11) 0.03073(11) 0.77697(9) 0.0628(11) Uani 0.535(18) 1 d P
Ge1C Ge 0.44412(11) 0.03073(11) 0.77697(9) 0.0628(11) Uani 0.465(18) 1 d P
Sn17 Sn 0.31130(9) 0.01239(9) 0.83877(7) 0.0601(6) Uani 1 1 d .
Sn18 Sn 0.29239(10) 0.02331(10) 0.71107(8) 0.0693(6) Uani 1 1 d .
Ge1 Ge 0.67263(14) 0.89868(13) 0.89416(11) 0.0528(8) Uani 1 1 d .
Ge2 Ge 0.81789(15) 0.91149(17) 0.97144(14) 0.0744(10) Uani 1 1 d .
Ge3 Ge 0.73475(13) 1.00174(13) 1.05229(11) 0.0536(8) Uani 1 1 d .
Ge4 Ge 0.88481(13) 0.46175(13) 1.22592(11) 0.0524(8) Uani 1 1 d .
Ge5 Ge 0.78475(13) 0.28427(13) 1.12004(10) 0.0494(7) Uani 1 1 d .
Ge6 Ge 0.75941(13) 0.36746(13) 1.25881(11) 0.0530(8) Uani 1 1 d .
Ge7 Ge 0.21858(15) 0.02076(15) 0.59209(11) 0.0660(9) Uani 1 1 d .
Ge8 Ge 0.27771(16) 0.12987(15) 0.53292(11) 0.0717(9) Uani 1 1 d .
Ge9 Ge 0.13687(15) 0.11615(16) 0.57219(11) 0.0697(9) Uani 1 1 d .
Ge10 Ge 0.72725(15) 0.34879(16) 0.67803(11) 0.0636(9) Uani 1 1 d .
Ge11 Ge 0.86461(14) 0.49035(14) 0.80089(12) 0.0606(8) Uani 1 1 d .
Ge12 Ge 0.81004(13) 0.32500(14) 0.78703(10) 0.0492(7) Uani 1 1 d .
Se1 Se 0.66207(14) 0.37445(16) 0.73375(11) 0.0665(9) Uani 1 1 d .
Se2 Se 0.66658(17) 0.30169(18) 0.58243(11) 0.0869(11) Uani 1 1 d .
Se3 Se 0.50118(14) 0.35204(14) 0.69056(11) 0.0661(8) Uani 1 1 d .
Se4 Se 0.50058(18) 0.21486(16) 0.55902(12) 0.0831(11) Uani 1 1 d .
Se5 Se 0.59780(14) 0.42119(14) 0.60741(11) 0.0623(8) Uani 1 1 d .
Se6 Se 0.41119(15) 0.33449(14) 0.54740(11) 0.0664(9) Uani 1 1 d .
Se7 Se 0.33865(15) 0.22175(14) 0.62985(11) 0.0706(9) Uani 1 1 d .
Se8 Se 0.33362(18) 0.15125(16) 0.47607(12) 0.0961(12) Uani 1 1 d .
Se9 Se 0.50348(16) 0.50218(16) 0.71389(11) 0.0799(10) Uani 1 1 d .
Se10 Se 0.50508(15) 0.51342(13) 0.58104(10) 0.0619(8) Uani 1 1 d .
Se11 Se 0.38614(14) 0.56702(14) 0.63869(10) 0.0607(8) Uani 1 1 d .
Se12 Se 0.57514(14) 0.69410(13) 0.71340(10) 0.0580(8) Uani 1 1 d .
Se13 Se 0.47645(14) 0.64650(13) 0.79760(11) 0.0574(8) Uani 1 1 d .
Se14 Se 0.27925(14) 0.64309(14) 0.66990(11) 0.0623(8) Uani 1 1 d .
Se15 Se 0.44438(14) 0.77364(13) 0.77522(10) 0.0584(8) Uani 1 1 d .
Se16 Se 0.31012(13) 0.60551(13) 0.78669(10) 0.0550(7) Uani 1 1 d .
Se17 Se 0.61328(14) 0.80629(13) 0.90262(10) 0.0574(8) Uani 1 1 d .
Se18 Se 0.61163(15) 0.87875(14) 0.80785(11) 0.0716(9) Uani 1 1 d .
Se19 Se 0.68577(13) 1.00335(13) 0.97085(11) 0.0560(8) Uani 1 1 d .
Se20 Se 0.76795(16) 0.90031(15) 0.88259(13) 0.0760(9) Uani 1 1 d .
Se21 Se 0.83567(15) 1.01452(16) 1.05513(13) 0.0778(10) Uani 1 1 d .
Se22 Se 0.91305(18) 0.9141(2) 0.9713(2) 0.0955(15) Uani 0.861(4) 1 d P
Se23 Se 0.76496(15) 0.81516(17) 0.97636(16) 0.0860(10) Uani 1 1 d .
Se24 Se 0.80857(16) 0.67851(16) 0.96778(14) 0.0842(10) Uani 1 1 d .
Se25 Se 0.94401(16) 0.85503(16) 1.07352(14) 0.0833(10) Uani 1 1 d .
Se26 Se 0.8836(2) 0.7287(2) 0.87842(19) 0.0871(13) Uani 0.861(4) 1 d P
Se2A Se 0.9014(12) 0.8094(13) 0.9034(10) 0.0871(13) Uani 0.139(4) 1 d P
Se2B Se 0.8794(13) 0.6932(14) 0.8315(13) 0.0871(13) Uani 0.139(4) 1 d P
Se27 Se 1.03006(16) 0.79955(15) 1.16109(13) 0.0782(10) Uani 1 1 d .
Se28 Se 0.97278(19) 0.6877(2) 0.99371(15) 0.1084(13) Uani 1 1 d .
Se29 Se 0.86348(18) 0.69648(17) 1.10268(18) 0.1168(14) Uani 1 1 d .
Se30 Se 0.94651(16) 0.59300(16) 0.83607(14) 0.0840(10) Uani 1 1 d .
Se31 Se 0.80297(15) 0.51803(15) 0.85951(12) 0.0719(9) Uani 1 1 d .
Se32 Se 0.98590(14) 0.65715(13) 1.19748(11) 0.0597(8) Uani 1 1 d .
Se33 Se 0.96906(15) 0.83696(14) 1.28981(12) 0.0767(9) Uani 1 1 d .
Se34 Se 0.83584(16) 0.66513(15) 1.21594(14) 0.0674(11) Uani 0.914(5) 1 d P
Se3A Se 0.840(2) 0.6630(19) 1.2530(19) 0.080(9) Uiso 0.086(5) 1 d P
Se35 Se 0.95625(17) 0.87783(19) 1.44070(13) 0.0975(12) Uani 1 1 d .
Se36 Se 0.93369(16) 0.69548(17) 1.35201(12) 0.0662(12) Uani 0.914(5) 1 d P
Se3B Se 0.9464(19) 0.6488(19) 1.3617(15) 0.080(9) Uiso 0.086(5) 1 d P
Se3C Se 0.9405(19) 0.7537(19) 1.4025(16) 0.080(9) Uiso 0.086(5) 1 d P
Se37 Se 0.80111(14) 0.79057(15) 1.33247(11) 0.0709(9) Uani 1 1 d .
Se38 Se 0.98003(14) 0.55197(14) 1.26360(13) 0.0578(10) Uani 0.914(5) 1 d P
Se39 Se 0.81886(12) 0.49640(13) 1.18622(10) 0.0521(7) Uani 1 1 d .
Se40 Se 0.88919(13) 0.36418(13) 1.15620(11) 0.0584(8) Uani 1 1 d .
Se41 Se 0.86137(14) 0.45357(14) 1.30587(11) 0.0653(8) Uani 1 1 d .
Se42 Se 0.75376(13) 0.26201(13) 1.19187(10) 0.0554(8) Uani 1 1 d .
Se43 Se 0.77721(14) 0.18561(13) 1.04422(10) 0.0585(8) Uani 1 1 d .
Se44 Se 0.71910(13) 0.31390(12) 1.07374(10) 0.0490(7) Uani 1 1 d .
Se45 Se 0.66632(13) 0.26743(13) 0.91714(10) 0.0554(7) Uani 1 1 d .
Se46 Se 0.81614(13) 0.25907(13) 0.94266(11) 0.0574(8) Uani 1 1 d .
Se47 Se 0.64376(13) 0.10613(12) 0.91443(10) 0.0526(7) Uani 1 1 d .
Se48 Se 0.66720(14) 0.13631(13) 0.77440(10) 0.0599(8) Uani 1 1 d .
Se49 Se 0.83448(14) 0.24969(14) 0.80465(11) 0.0614(8) Uani 1 1 d .
Se50 Se 0.74916(13) 0.35341(13) 0.84709(10) 0.0518(7) Uani 1 1 d .
Se51 Se 0.50911(16) 0.15021(14) 0.83718(11) 0.0745(10) Uani 1 1 d .
Se52 Se 0.52616(14) -0.00726(13) 0.76026(11) 0.0660(8) Uani 1 1 d .
Se53 Se 0.39722(16) -0.02423(16) 0.82762(13) 0.0763(9) Uani 1 1 d .
Se54 Se 0.37481(15) -0.01255(15) 0.68069(11) 0.0709(9) Uani 1 1 d .
Se55 Se 0.32151(14) 0.09515(13) 0.94393(10) 0.0586(8) Uani 1 1 d .
Se56 Se 0.35686(15) 0.11540(15) 0.82146(11) 0.0734(9) Uani 1 1 d .
Se57 Se 0.25958(16) -0.08979(13) 0.86214(11) 0.0745(10) Uani 1 1 d .
Se58 Se 0.22152(15) -0.04761(14) 0.74383(12) 0.0739(9) Uani 1 1 d .
Se59 Se 0.21058(18) -0.07446(16) 0.59489(12) 0.0871(11) Uani 1 1 d .
Se60 Se 0.27771(16) 0.11075(14) 0.68971(11) 0.0718(10) Uani 1 1 d .
Se61 Se 0.26944(15) 0.02699(15) 0.52385(12) 0.0770(9) Uani 1 1 d .
Se62 Se 0.11852(14) 0.01037(15) 0.56247(11) 0.0724(9) Uani 1 1 d .
Se63 Se 0.18049(17) 0.12676(17) 0.50093(12) 0.0875(11) Uani 1 1 d .
Se64 Se 0.81425(16) 0.44624(16) 0.70036(12) 0.0776(10) Uani 1 1 d .
Se65 Se 0.90317(13) 0.41762(14) 0.81255(11) 0.0582(8) Uani 1 1 d .
Se66 Se 0.75415(15) 0.26754(14) 0.68597(11) 0.0659(8) Uani 1 1 d .
N1_1 N 0.2903(9) 0.7994(11) 0.5795(7) 0.092(8) Uiso 1 1 d D
C1_1 C 0.2620(10) 0.8100(11) 0.6211(8) 0.065(8) Uiso 1 1 d D
H1_1 H 0.2271 0.8196 0.6202 0.078 Uiso 1 1 calc R
N2_1 N 0.2915(9) 0.8048(11) 0.6629(7) 0.078(7) Uiso 1 1 d D
C2_1 C 0.3323(12) 0.7828(16) 0.5971(10) 0.118(12) Uiso 1 1 d D
H2_1 H 0.3537 0.7636 0.5727 0.141 Uiso 1 1 calc R
C3_1 C 0.3423(10) 0.7948(15) 0.6512(9) 0.098(10) Uiso 1 1 d D
H3_1 H 0.3755 0.7963 0.6759 0.118 Uiso 1 1 calc R
C4_1 C 0.2688(10) 0.8000(12) 0.5240(8) 0.091(10) Uiso 1 1 d D
H4A_1 H 0.2580 0.7555 0.4893 0.109 Uiso 1 1 calc R
H4B_1 H 0.2313 0.8080 0.5229 0.109 Uiso 1 1 calc R
C5_1 C 0.3148(12) 0.8507(16) 0.5211(12) 0.142(14) Uiso 1 1 d D
H5A_1 H 0.3503 0.8396 0.5176 0.170 Uiso 1 1 calc R
H5B_1 H 0.3291 0.8943 0.5582 0.170 Uiso 1 1 calc R
C6_1 C 0.2927(12) 0.8587(15) 0.4696(11) 0.108(11) Uiso 1 1 d D
H6A_1 H 0.2692 0.8136 0.4335 0.130 Uiso 1 1 calc R
H6B_1 H 0.2649 0.8812 0.4777 0.130 Uiso 1 1 calc R
C7_1 C 0.3441(14) 0.8981(16) 0.4602(13) 0.137(14) Uiso 1 1 d D
H7A_1 H 0.3295 0.8988 0.4245 0.165 Uiso 1 1 calc R
H7B_1 H 0.3734 0.8781 0.4557 0.165 Uiso 1 1 calc R
H7C_1 H 0.3644 0.9444 0.4940 0.165 Uiso 1 1 calc R
C8_1 C 0.2723(12) 0.8084(14) 0.7117(9) 0.086(9) Uiso 1 1 d D
H8A_1 H 0.3018 0.8046 0.7375 0.103 Uiso 1 1 calc R
H8B_1 H 0.2315 0.7714 0.6975 0.103 Uiso 1 1 calc R
H8C_1 H 0.2704 0.8517 0.7336 0.103 Uiso 1 1 calc R
N1_2 N 0.4659(8) 0.8590(8) 0.9696(7) 0.064(6) Uiso 1 1 d D
C1_2 C 0.5123(8) 0.9022(10) 0.9628(9) 0.059(7) Uiso 1 1 d D
H1_2 H 0.5549 0.9146 0.9775 0.071 Uiso 1 1 calc R
N2_2 N 0.4877(8) 0.9237(9) 0.9324(8) 0.066(6) Uiso 1 1 d D
C2_2 C 0.4153(8) 0.8565(11) 0.9415(10) 0.072(8) Uiso 1 1 d D
H2_2 H 0.3754 0.8282 0.9375 0.086 Uiso 1 1 calc R
C3_2 C 0.4242(8) 0.8959(10) 0.9193(9) 0.054(7) Uiso 1 1 d D
H3_2 H 0.3947 0.9036 0.8994 0.065 Uiso 1 1 calc R
C4_2 C 0.4757(12) 0.8211(9) 0.9999(8) 0.094(10) Uiso 1 1 d D
H4A_2 H 0.5190 0.8444 1.0259 0.113 Uiso 1 1 calc R
H4B_2 H 0.4490 0.8213 1.0246 0.113 Uiso 1 1 calc R
C5_2 C 0.4622(13) 0.7539(9) 0.9588(8) 0.072(8) Uiso 1 1 d D
H5A_2 H 0.4925 0.7542 0.9377 0.087 Uiso 1 1 calc R
H5B_2 H 0.4211 0.7330 0.9295 0.087 Uiso 1 1 calc R
C6_2 C 0.4628(14) 0.7101(11) 0.9854(12) 0.107(11) Uiso 1 1 d D
H6A_2 H 0.4373 0.7144 1.0114 0.128 Uiso 1 1 calc R
H6B_2 H 0.4453 0.6621 0.9537 0.128 Uiso 1 1 calc R
C7_2 C 0.5251(17) 0.731(3) 1.019(2) 0.26(3) Uiso 1 1 d D
H7A_2 H 0.5253 0.7038 1.0367 0.314 Uiso 1 1 calc R
H7B_2 H 0.5425 0.7788 1.0495 0.314 Uiso 1 1 calc R
H7C_2 H 0.5498 0.7251 0.9924 0.314 Uiso 1 1 calc R
C8_2 C 0.5206(9) 0.9686(10) 0.9148(9) 0.060(7) Uiso 1 1 d D
H8A_2 H 0.4916 0.9771 0.8932 0.072 Uiso 1 1 calc R
H8B_2 H 0.5422 0.9482 0.8894 0.072 Uiso 1 1 calc R
H8C_2 H 0.5505 1.0114 0.9498 0.072 Uiso 1 1 calc R
N1_3 N 0.1161(9) 0.5295(10) 0.9790(7) 0.083(7) Uiso 1 1 d D
C1_3 C 0.0962(11) 0.5520(13) 1.0262(9) 0.087(9) Uiso 1 1 d D
H1_3 H 0.1083 0.5505 1.0608 0.105 Uiso 1 1 calc R
N2_3 N 0.0575(8) 0.5761(9) 1.0158(7) 0.057(6) Uiso 1 1 d D
C2_3 C 0.0862(10) 0.5402(11) 0.9419(8) 0.063(7) Uiso 1 1 d D
H2_3 H 0.0898 0.5273 0.9039 0.075 Uiso 1 1 calc R
C3_3 C 0.0509(10) 0.5700(11) 0.9610(7) 0.055(7) Uiso 1 1 d D
H3_3 H 0.0270 0.5838 0.9421 0.066 Uiso 1 1 calc R
C4_3 C 0.1588(9) 0.4949(11) 0.9740(11) 0.092(10) Uiso 1 1 d D
H4A_3 H 0.1649 0.4869 1.0072 0.111 Uiso 1 1 calc R
H4B_3 H 0.1394 0.4505 0.9370 0.111 Uiso 1 1 calc R
C5_3 C 0.2164(9) 0.5341(12) 0.9746(12) 0.093(10) Uiso 1 1 d D
H5A_3 H 0.2366 0.5770 1.0130 0.112 Uiso 1 1 calc R
H5B_3 H 0.2093 0.5455 0.9437 0.112 Uiso 1 1 calc R
C6_3 C 0.2602(12) 0.5007(15) 0.9648(16) 0.139(14) Uiso 1 1 d D
H6A_3 H 0.2668 0.4877 0.9946 0.167 Uiso 1 1 calc R
H6B_3 H 0.2419 0.4593 0.9254 0.167 Uiso 1 1 calc R
C7_3 C 0.3184(16) 0.546(3) 0.969(3) 0.37(4) Uiso 1 1 d D
H7A_3 H 0.3450 0.5232 0.9596 0.440 Uiso 1 1 calc R
H7B_3 H 0.3382 0.5855 1.0092 0.440 Uiso 1 1 calc R
H7C_3 H 0.3115 0.5616 0.9414 0.440 Uiso 1 1 calc R
C8_3 C 0.0275(12) 0.6058(14) 1.0551(9) 0.090(9) Uiso 1 1 d D
H8A_3 H 0.0001 0.6182 1.0362 0.108 Uiso 1 1 calc R
H8B_3 H 0.0585 0.6463 1.0913 0.108 Uiso 1 1 calc R
H8C_3 H 0.0033 0.5733 1.0648 0.108 Uiso 1 1 calc R
N1_4 N 0.2290(12) 0.1882(12) 0.8272(10) 0.152(12) Uiso 1 1 d D
C1_4 C 0.2219(12) 0.1511(13) 0.8542(13) 0.154(16) Uiso 1 1 d D
H1_4 H 0.2535 0.1573 0.8841 0.184 Uiso 1 1 calc R
N2_4 N 0.1644(11) 0.1056(13) 0.8326(11) 0.131(11) Uiso 1 1 d D
C2_4 C 0.1737(13) 0.1603(18) 0.7892(15) 0.183(19) Uiso 1 1 d D
H2_4 H 0.1654 0.1733 0.7613 0.220 Uiso 1 1 calc R
C3_4 C 0.1307(12) 0.1136(17) 0.7919(15) 0.171(17) Uiso 1 1 d D
H3_4 H 0.0877 0.0910 0.7714 0.206 Uiso 1 1 calc R
C4_4 C 0.2885(13) 0.2456(15) 0.8400(12) 0.20(2) Uiso 1 1 d D
H4A_4 H 0.3228 0.2331 0.8455 0.237 Uiso 1 1 calc R
H4B_4 H 0.2859 0.2509 0.8052 0.237 Uiso 1 1 calc R
C5_4 C 0.3025(17) 0.3078(12) 0.8895(13) 0.162(16) Uiso 1 1 d D
H5A_4 H 0.2722 0.3238 0.8801 0.195 Uiso 1 1 calc R
H5B_4 H 0.3433 0.3402 0.8951 0.195 Uiso 1 1 calc R
C6_4 C 0.3039(15) 0.3117(14) 0.9477(12) 0.200 Uiso 1 1 d D
H6A_4 H 0.3082 0.3568 0.9766 0.240 Uiso 1 1 calc R
H6B_4 H 0.2645 0.2775 0.9425 0.240 Uiso 1 1 calc R
C7_4 C 0.3539(18) 0.300(2) 0.9701(16) 0.200 Uiso 1 1 d D
H7A_4 H 0.3478 0.2928 1.0025 0.240 Uiso 1 1 calc R
H7B_4 H 0.3929 0.3399 0.9846 0.240 Uiso 1 1 calc R
H7C_4 H 0.3550 0.2606 0.9386 0.240 Uiso 1 1 calc R
C8_4 C 0.1384(16) 0.0520(17) 0.8434(18) 0.21(2) Uiso 1 1 d D
H8A_4 H 0.0987 0.0183 0.8125 0.252 Uiso 1 1 calc R
H8B_4 H 0.1322 0.0700 0.8817 0.252 Uiso 1 1 calc R
H8C_4 H 0.1664 0.0307 0.8433 0.252 Uiso 1 1 calc R
N1_5 N 0.4942(10) 0.2128(11) 0.7320(8) 0.115(9) Uiso 1 1 d D
C1_5 C 0.5529(10) 0.2233(13) 0.7325(9) 0.123(12) Uiso 1 1 d D
H1_5 H 0.5894 0.2583 0.7642 0.148 Uiso 1 1 calc R
N2_5 N 0.5506(12) 0.1768(14) 0.6814(11) 0.168(13) Uiso 1 1 d D
C2_5 C 0.4602(11) 0.1600(14) 0.6796(10) 0.145(15) Uiso 1 1 d D
H2_5 H 0.4165 0.1416 0.6671 0.174 Uiso 1 1 calc R
C3_5 C 0.4896(13) 0.1342(13) 0.6456(10) 0.129(13) Uiso 1 1 d D
H3_5 H 0.4736 0.0963 0.6067 0.154 Uiso 1 1 calc R
C4_5 C 0.4778(13) 0.2494(16) 0.7860(13) 0.29(3) Uiso 1 1 d D
H4A_5 H 0.4432 0.2590 0.7743 0.350 Uiso 1 1 calc R
H4B_5 H 0.4638 0.2196 0.8021 0.350 Uiso 1 1 calc R
C5_5 C 0.5273(14) 0.3101(15) 0.8301(11) 0.180(18) Uiso 1 1 d D
H5A_5 H 0.5382 0.3407 0.8144 0.216 Uiso 1 1 calc R
H5B_5 H 0.5631 0.3003 0.8376 0.216 Uiso 1 1 calc R
C6_5 C 0.5187(16) 0.3479(18) 0.8888(10) 0.200 Uiso 1 1 d D
H6A_5 H 0.5358 0.3364 0.9167 0.240 Uiso 1 1 calc R
H6B_5 H 0.5412 0.3971 0.9055 0.240 Uiso 1 1 calc R
C7_5 C 0.4542(18) 0.3301(18) 0.8809(15) 0.200 Uiso 1 1 d D
H7A_5 H 0.4485 0.3487 0.9194 0.240 Uiso 1 1 calc R
H7B_5 H 0.4312 0.2808 0.8589 0.240 Uiso 1 1 calc R
H7C_5 H 0.4392 0.3486 0.8589 0.240 Uiso 1 1 calc R
C8_5 C 0.6021(16) 0.171(3) 0.6639(18) 0.31(3) Uiso 1 1 d D
H8A_5 H 0.5876 0.1293 0.6255 0.373 Uiso 1 1 calc R
H8B_5 H 0.6292 0.1686 0.6931 0.373 Uiso 1 1 calc R
H8C_5 H 0.6248 0.2098 0.6609 0.373 Uiso 1 1 calc R
N1_6 N 0.4784(10) 0.1757(8) 0.3858(8) 0.095(3) Uiso 1 1 d D
C1_6 C 0.4780(13) 0.2347(9) 0.4250(9) 0.095(3) Uiso 1 1 d D
H1_6 H 0.4618 0.2410 0.4564 0.114 Uiso 1 1 calc R
N2_6 N 0.5037(11) 0.2813(8) 0.4122(8) 0.095(3) Uiso 1 1 d D
C2_6 C 0.4988(13) 0.1892(10) 0.3474(9) 0.095(3) Uiso 1 1 d D
H2_6 H 0.4990 0.1554 0.3119 0.114 Uiso 1 1 calc R
C3_6 C 0.5189(13) 0.2526(10) 0.3617(9) 0.095(3) Uiso 1 1 d D
H3_6 H 0.5388 0.2736 0.3424 0.114 Uiso 1 1 calc R
C4_6 C 0.4574(10) 0.1118(9) 0.3892(11) 0.095(3) Uiso 1 1 d D
H4A_6 H 0.4332 0.1156 0.4165 0.114 Uiso 1 1 calc R
H4B_6 H 0.4301 0.0726 0.3499 0.114 Uiso 1 1 calc R
C5_6 C 0.5068(10) 0.1002(11) 0.4087(11) 0.095(3) Uiso 1 1 d D
H5A_6 H 0.5290 0.1348 0.4508 0.114 Uiso 1 1 calc R
H5B_6 H 0.5357 0.1068 0.3869 0.114 Uiso 1 1 calc R
C6_6 C 0.4905(14) 0.0311(11) 0.4019(11) 0.104(3) Uiso 1 1 d D
H6A_6 H 0.4593 -0.0042 0.3628 0.125 Uiso 1 1 calc R
H6B_6 H 0.5276 0.0225 0.4043 0.125 Uiso 1 1 calc R
C7_6 C 0.4666(15) 0.0275(14) 0.4471(12) 0.114(4) Uiso 1 1 d D
H7A_6 H 0.4487 -0.0194 0.4377 0.137 Uiso 1 1 calc R
H7B_6 H 0.4348 0.0441 0.4494 0.137 Uiso 1 1 calc R
H7C_6 H 0.5000 0.0555 0.4849 0.137 Uiso 1 1 calc R
C8_6 C 0.5161(14) 0.3509(9) 0.4453(10) 0.095(3) Uiso 1 1 d D
H8A_6 H 0.5330 0.3737 0.4248 0.114 Uiso 1 1 calc R
H8B_6 H 0.5460 0.3721 0.4844 0.114 Uiso 1 1 calc R
H8C_6 H 0.4779 0.3546 0.4495 0.114 Uiso 1 1 calc R
N1_7 N 0.1241(16) 0.8715(15) 0.3579(14) 0.245(8) Uiso 1 1 d D
C1_7 C 0.124(2) 0.8100(17) 0.3394(15) 0.245(8) Uiso 1 1 d D
H1_7 H 0.1342 0.7860 0.3058 0.293 Uiso 1 1 calc R
N2_7 N 0.108(2) 0.7886(17) 0.3753(14) 0.245(8) Uiso 1 1 d D
C2_7 C 0.109(2) 0.8842(19) 0.4062(18) 0.245(8) Uiso 1 1 d D
H2_7 H 0.1041 0.9239 0.4283 0.293 Uiso 1 1 calc R
C3_7 C 0.102(3) 0.839(2) 0.4219(17) 0.245(8) Uiso 1 1 d D
H3_7 H 0.0937 0.8403 0.4561 0.293 Uiso 1 1 calc R
C4_7 C 0.1557(16) 0.9207(18) 0.3388(18) 0.245(8) Uiso 1 1 d D
H4A_7 H 0.1268 0.9112 0.3030 0.293 Uiso 1 1 calc R
H4B_7 H 0.1669 0.9674 0.3703 0.293 Uiso 1 1 calc R
C5_7 C 0.2090(17) 0.9153(14) 0.3274(17) 0.245(8) Uiso 1 1 d D
H5A_7 H 0.1988 0.8889 0.2841 0.293 Uiso 1 1 calc R
H5B_7 H 0.2188 0.8885 0.3432 0.293 Uiso 1 1 calc R
C6_7 C 0.2665(16) 0.9793(15) 0.3510(14) 0.269(9) Uiso 1 1 d D
H6A_7 H 0.2635 0.9990 0.3258 0.323 Uiso 1 1 calc R
H6B_7 H 0.2710 1.0126 0.3913 0.323 Uiso 1 1 calc R
C7_7 C 0.3196(18) 0.965(3) 0.352(2) 0.293(10) Uiso 1 1 d D
H7A_7 H 0.3571 1.0073 0.3714 0.352 Uiso 1 1 calc R
H7B_7 H 0.3175 0.9364 0.3116 0.352 Uiso 1 1 calc R
H7C_7 H 0.3203 0.9414 0.3737 0.352 Uiso 1 1 calc R
C8_7 C 0.112(3) 0.732(2) 0.3763(19) 0.245(8) Uiso 1 1 d D
H8A_7 H 0.1041 0.7320 0.4113 0.293 Uiso 1 1 calc R
H8B_7 H 0.1534 0.7344 0.3775 0.293 Uiso 1 1 calc R
H8C_7 H 0.0815 0.6901 0.3409 0.293 Uiso 1 1 calc R
N1_8 N 0.6786(17) 0.593(2) 0.5646(17) 0.420(17) Uiso 1 1 d D
C1_8 C 0.7164(19) 0.636(2) 0.5515(17) 0.420(17) Uiso 1 1 d D
H1_8 H 0.7409 0.6255 0.5272 0.504 Uiso 1 1 calc R
N2_8 N 0.713(2) 0.694(2) 0.5781(15) 0.420(17) Uiso 1 1 d D
C2_8 C 0.655(2) 0.629(3) 0.599(2) 0.420(17) Uiso 1 1 d D
H2_8 H 0.6265 0.6115 0.6152 0.504 Uiso 1 1 calc R
C3_8 C 0.673(3) 0.691(3) 0.610(2) 0.420(17) Uiso 1 1 d D
H3_8 H 0.6614 0.7249 0.6330 0.504 Uiso 1 1 calc R
C4_8 C 0.670(2) 0.520(2) 0.542(3) 0.420(17) Uiso 1 1 d D
H4A_8 H 0.6508 0.5043 0.5665 0.504 Uiso 1 1 calc R
H4B_8 H 0.6411 0.4913 0.5012 0.504 Uiso 1 1 calc R
C5_8 C 0.725(3) 0.514(2) 0.544(4) 0.420(17) Uiso 1 1 d D
H5A_8 H 0.7545 0.5459 0.5843 0.504 Uiso 1 1 calc R
H5B_8 H 0.7428 0.5286 0.5179 0.504 Uiso 1 1 calc R
C6_8 C 0.722(3) 0.445(3) 0.525(5) 0.462(19) Uiso 1 1 d D
H6A_8 H 0.7132 0.4330 0.5555 0.554 Uiso 1 1 calc R
H6B_8 H 0.6887 0.4106 0.4876 0.554 Uiso 1 1 calc R
C7_8 C 0.780(4) 0.443(4) 0.519(5) 0.50(2) Uiso 1 1 d D
H7A_8 H 0.7766 0.3976 0.5065 0.605 Uiso 1 1 calc R
H7B_8 H 0.8127 0.4755 0.5571 0.605 Uiso 1 1 calc R
H7C_8 H 0.7890 0.4550 0.4898 0.605 Uiso 1 1 calc R
C8_8 C 0.747(3) 0.753(2) 0.575(3) 0.420(17) Uiso 1 1 d D
H8A_8 H 0.7426 0.7916 0.6050 0.504 Uiso 1 1 calc R
H8B_8 H 0.7296 0.7448 0.5362 0.504 Uiso 1 1 calc R
H8C_8 H 0.7901 0.7618 0.5834 0.504 Uiso 1 1 calc R
N1_9 N 0.0022(17) 0.0889(17) 0.3923(13) 0.325(13) Uiso 1 1 d D
C1_9 C 0.0359(16) 0.1546(18) 0.4364(15) 0.325(13) Uiso 1 1 d D
H1_9 H 0.0766 0.1727 0.4617 0.390 Uiso 1 1 calc R
N2_9 N 0.0032(18) 0.189(2) 0.4382(14) 0.325(13) Uiso 1 1 d D
C2_9 C -0.0501(17) 0.088(2) 0.3701(17) 0.325(13) Uiso 1 1 d D
H2_9 H -0.0831 0.0482 0.3382 0.390 Uiso 1 1 calc R
C3_9 C -0.0538(17) 0.146(3) 0.3946(19) 0.325(13) Uiso 1 1 d D
H3_9 H -0.0869 0.1562 0.3849 0.390 Uiso 1 1 calc R
C4_9 C 0.025(2) 0.034(2) 0.3763(19) 0.325(13) Uiso 1 1 d D
H4A_9 H 0.0413 0.0345 0.4124 0.390 Uiso 1 1 calc R
H4B_9 H -0.0109 -0.0104 0.3492 0.390 Uiso 1 1 calc R
C5_9 C 0.070(2) 0.042(3) 0.3494(19) 0.357(14) Uiso 1 1 d D
H5A_9 H 0.0829 0.0052 0.3417 0.429 Uiso 1 1 calc R
H5B_9 H 0.1062 0.0850 0.3782 0.429 Uiso 1 1 calc R
C6_9 C 0.054(3) 0.042(4) 0.292(3) 0.390(15) Uiso 1 1 d D
H6A_9 H 0.0089 0.0142 0.2712 0.468 Uiso 1 1 calc R
H6B_9 H 0.0637 0.0884 0.3014 0.468 Uiso 1 1 calc R
C7_9 C 0.087(4) 0.014(4) 0.256(3) 0.422(16) Uiso 1 1 d D
H7A_9 H 0.0698 0.0051 0.2161 0.507 Uiso 1 1 calc R
H7B_9 H 0.0842 -0.0275 0.2539 0.507 Uiso 1 1 calc R
H7C_9 H 0.1306 0.0471 0.2725 0.507 Uiso 1 1 calc R
C8_9 C 0.022(3) 0.259(2) 0.4782(19) 0.325(13) Uiso 1 1 d D
H8A_9 H -0.0053 0.2742 0.4636 0.390 Uiso 1 1 calc R
H8B_9 H 0.0644 0.2847 0.4815 0.390 Uiso 1 1 calc R
H8C_9 H 0.0210 0.2661 0.5169 0.390 Uiso 1 1 calc R
N1_10 N 0.1361(14) 0.9027(16) 1.0550(13) 0.320(12) Uiso 1 1 d D
C1_10 C 0.1185(16) 0.8480(17) 1.0001(14) 0.320(12) Uiso 1 1 d D
H1_10 H 0.1374 0.8179 0.9891 0.383 Uiso 1 1 calc R
N2_10 N 0.0714(15) 0.8434(16) 0.9649(14) 0.320(12) Uiso 1 1 d D
C2_10 C 0.097(2) 0.9280(19) 1.0488(16) 0.320(12) Uiso 1 1 d D
H2_10 H 0.0984 0.9672 1.0806 0.383 Uiso 1 1 calc R
C3_10 C 0.0563(19) 0.896(2) 0.9961(17) 0.320(12) Uiso 1 1 d D
H3_10 H 0.0248 0.9061 0.9828 0.383 Uiso 1 1 calc R
C4_10 C 0.1896(16) 0.923(2) 1.1061(13) 0.320(12) Uiso 1 1 d D
H4A_10 H 0.2096 0.8922 1.0918 0.383 Uiso 1 1 calc R
H4B_10 H 0.2203 0.9692 1.1204 0.383 Uiso 1 1 calc R
C5_10 C 0.1721(16) 0.921(3) 1.1530(17) 0.320(12) Uiso 1 1 d D
H5A_10 H 0.1405 0.8745 1.1380 0.383 Uiso 1 1 calc R
H5B_10 H 0.1525 0.9518 1.1672 0.383 Uiso 1 1 calc R
C6_10 C 0.223(2) 0.9389(19) 1.2050(16) 0.351(14) Uiso 1 1 d D
H6A_10 H 0.2074 0.9421 1.2378 0.422 Uiso 1 1 calc R
H6B_10 H 0.2376 0.9028 1.1936 0.422 Uiso 1 1 calc R
C7_10 C 0.274(2) 1.002(2) 1.2242(15) 0.383(15) Uiso 1 1 d D
H7A_10 H 0.2924 1.0269 1.2672 0.460 Uiso 1 1 calc R
H7B_10 H 0.2597 1.0289 1.2122 0.460 Uiso 1 1 calc R
H7C_10 H 0.3054 0.9935 1.2064 0.460 Uiso 1 1 calc R
C8_10 C 0.041(2) 0.793(2) 0.9042(14) 0.320(12) Uiso 1 1 d D
H8A_10 H 0.0198 0.8090 0.8841 0.383 Uiso 1 1 calc R
H8B_10 H 0.0111 0.7517 0.9005 0.383 Uiso 1 1 calc R
H8C_10 H 0.0716 0.7822 0.8861 0.383 Uiso 1 1 calc R
N1_11 N 0.2767(19) 0.384(2) 0.6661(17) 0.336(13) Uiso 1 1 d D
C1_11 C 0.246(3) 0.420(3) 0.6600(15) 0.336(13) Uiso 1 1 d D
H1_11 H 0.2447 0.4576 0.6912 0.404 Uiso 1 1 calc R
N2_11 N 0.217(3) 0.393(2) 0.6034(15) 0.336(13) Uiso 1 1 d D
C2_11 C 0.251(3) 0.3278(19) 0.614(2) 0.336(13) Uiso 1 1 d D
H2_11 H 0.2530 0.2871 0.6075 0.404 Uiso 1 1 calc R
C3_11 C 0.223(3) 0.333(3) 0.5716(16) 0.336(13) Uiso 1 1 d D
H3_11 H 0.2093 0.3031 0.5302 0.404 Uiso 1 1 calc R
C4_11 C 0.3380(18) 0.413(3) 0.7129(18) 0.336(13) Uiso 1 1 d D
H4A_11 H 0.3510 0.3771 0.7063 0.404 Uiso 1 1 calc R
H4B_11 H 0.3694 0.4476 0.7087 0.404 Uiso 1 1 calc R
C5_11 C 0.336(2) 0.444(3) 0.7703(18) 0.336(13) Uiso 1 1 d D
H5A_11 H 0.2986 0.4122 0.7714 0.404 Uiso 1 1 calc R
H5B_11 H 0.3297 0.4848 0.7785 0.404 Uiso 1 1 calc R
C6_11 C 0.391(3) 0.464(3) 0.8197(18) 0.370(14) Uiso 1 1 d D
H6A_11 H 0.4239 0.5069 0.8299 0.444 Uiso 1 1 calc R
H6B_11 H 0.3787 0.4697 0.8550 0.444 Uiso 1 1 calc R
C7_11 C 0.413(2) 0.412(2) 0.802(3) 0.404(16) Uiso 1 1 d D
H7A_11 H 0.4429 0.4212 0.8364 0.484 Uiso 1 1 calc R
H7B_11 H 0.4324 0.4125 0.7725 0.484 Uiso 1 1 calc R
H7C_11 H 0.3782 0.3679 0.7853 0.484 Uiso 1 1 calc R
C8_11 C 0.188(4) 0.420(3) 0.576(2) 0.336(13) Uiso 1 1 d D
H8A_11 H 0.1789 0.3937 0.5336 0.404 Uiso 1 1 calc R
H8B_11 H 0.2159 0.4670 0.5915 0.404 Uiso 1 1 calc R
H8C_11 H 0.1500 0.4169 0.5852 0.404 Uiso 1 1 calc R
N1_12 N 0.676(2) 0.631(2) 0.822(2) 0.358(14) Uiso 1 1 d D
C1_12 C 0.693(3) 0.591(2) 0.779(3) 0.358(14) Uiso 1 1 d D
H1_12 H 0.6916 0.5490 0.7715 0.430 Uiso 1 1 calc R
N2_12 N 0.712(2) 0.621(2) 0.750(2) 0.358(14) Uiso 1 1 d D
C2_12 C 0.690(3) 0.686(2) 0.818(3) 0.358(14) Uiso 1 1 d D
H2_12 H 0.6814 0.7218 0.8424 0.430 Uiso 1 1 calc R
C3_12 C 0.716(3) 0.687(2) 0.779(3) 0.358(14) Uiso 1 1 d D
H3_12 H 0.7340 0.7226 0.7723 0.430 Uiso 1 1 calc R
C4_12 C 0.634(3) 0.606(3) 0.853(3) 0.358(14) Uiso 1 1 d D
H4A_12 H 0.6543 0.6355 0.8958 0.430 Uiso 1 1 calc R
H4B_12 H 0.5952 0.6095 0.8424 0.430 Uiso 1 1 calc R
C5_12 C 0.621(3) 0.539(2) 0.837(2) 0.358(14) Uiso 1 1 d D
H5A_12 H 0.6597 0.5339 0.8388 0.430 Uiso 1 1 calc R
H5B_12 H 0.5936 0.5091 0.7952 0.430 Uiso 1 1 calc R
C6_12 C 0.590(3) 0.514(3) 0.874(3) 0.394(16) Uiso 1 1 d D
H6A_12 H 0.5737 0.5456 0.8963 0.473 Uiso 1 1 calc R
H6B_12 H 0.5557 0.4693 0.8472 0.473 Uiso 1 1 calc R
C7_12 C 0.633(4) 0.511(4) 0.914(2) 0.430(17) Uiso 1 1 d D
H7A_12 H 0.6259 0.5260 0.9513 0.516 Uiso 1 1 calc R
H7B_12 H 0.6755 0.5396 0.9195 0.516 Uiso 1 1 calc R
H7C_12 H 0.6279 0.4640 0.8969 0.516 Uiso 1 1 calc R
C8_12 C 0.742(3) 0.601(3) 0.707(3) 0.358(14) Uiso 1 1 d D
H8A_12 H 0.7516 0.6318 0.6923 0.430 Uiso 1 1 calc R
H8B_12 H 0.7149 0.5550 0.6746 0.430 Uiso 1 1 calc R
H8C_12 H 0.7803 0.6016 0.7257 0.430 Uiso 1 1 calc R

loop_
_atom_site_aniso_label
_atom_site_aniso_U_11
_atom_site_aniso_U_22
_atom_site_aniso_U_33
_atom_site_aniso_U_23
_atom_site_aniso_U_13
_atom_site_aniso_U_12
Sn1 0.0677(16) 0.0733(14) 0.0550(11) 0.0372(11) 0.0215(11) 0.0391(12)
Sn2 0.0689(16) 0.0638(13) 0.0626(11) 0.0342(11) 0.0288(11) 0.0296(12)
Sn3 0.071(2) 0.0553(17) 0.0617(16) 0.0276(13) 0.0201(14) 0.0369(15)
Ge3A 0.071(2) 0.0553(17) 0.0617(16) 0.0276(13) 0.0201(14) 0.0369(15)
Sn4 0.0758(17) 0.0643(13) 0.0781(13) 0.0369(11) 0.0303(12) 0.0396(13)
Sn5 0.0575(14) 0.0545(12) 0.0555(10) 0.0295(10) 0.0257(10) 0.0249(11)
Sn6 0.0523(14) 0.0547(12) 0.0514(10) 0.0270(9) 0.0188(10) 0.0197(11)
Sn7 0.0646(18) 0.0805(18) 0.0996(18) 0.0580(15) 0.0369(14) 0.0498(15)
Ge7A 0.0646(18) 0.0805(18) 0.0996(18) 0.0580(15) 0.0369(14) 0.0498(15)
Sn8 0.116(3) 0.084(2) 0.0740(18) 0.0409(16) 0.0231(17) 0.062(2)
Ge8A 0.116(3) 0.084(2) 0.0740(18) 0.0409(16) 0.0231(17) 0.062(2)
Sn9 0.0797(18) 0.0678(14) 0.0797(13) 0.0376(12) 0.0238(13) 0.0437(13)
Sn10 0.091(2) 0.0702(15) 0.0901(15) 0.0466(13) 0.0348(15) 0.0403(15)
Ge1A 0.091(2) 0.0702(15) 0.0901(15) 0.0466(13) 0.0348(15) 0.0403(15)
Sn11 0.0596(16) 0.0736(14) 0.0718(12) 0.0258(11) 0.0185(12) 0.0395(13)
Sn12 0.0528(14) 0.0496(12) 0.0578(11) 0.0237(10) 0.0198(10) 0.0214(11)
Sn13 0.0484(13) 0.0509(11) 0.0494(10) 0.0276(9) 0.0198(10) 0.0163(10)
Sn14 0.0482(16) 0.0610(15) 0.0567(14) 0.0309(11) 0.0159(11) 0.0178(12)
Ge1B 0.0482(16) 0.0610(15) 0.0567(14) 0.0309(11) 0.0159(11) 0.0178(12)
Sn15 0.0530(14) 0.0571(12) 0.0553(10) 0.0353(10) 0.0205(10) 0.0223(11)
Sn16 0.0507(19) 0.0732(19) 0.0625(16) 0.0376(14) 0.0174(13) 0.0210(14)
Ge1C 0.0507(19) 0.0732(19) 0.0625(16) 0.0376(14) 0.0174(13) 0.0210(14)
Sn17 0.0597(15) 0.0653(13) 0.0562(11) 0.0332(10) 0.0177(11) 0.0257(12)
Sn18 0.0709(17) 0.0761(14) 0.0729(12) 0.0444(12) 0.0236(12) 0.0365(13)
Ge1 0.054(2) 0.0468(17) 0.0604(16) 0.0324(15) 0.0141(16) 0.0203(16)
Ge2 0.065(2) 0.094(2) 0.122(3) 0.081(2) 0.055(2) 0.053(2)
Ge3 0.049(2) 0.0548(18) 0.0631(17) 0.0387(15) 0.0215(16) 0.0163(16)
Ge4 0.044(2) 0.0526(18) 0.0619(16) 0.0346(15) 0.0158(15) 0.0149(16)
Ge5 0.053(2) 0.0516(17) 0.0509(15) 0.0303(14) 0.0219(15) 0.0233(16)
Ge6 0.048(2) 0.0607(19) 0.0621(16) 0.0403(16) 0.0246(16) 0.0220(16)
Ge7 0.063(2) 0.065(2) 0.0457(15) 0.0155(15) 0.0020(16) 0.0261(18)
Ge8 0.065(2) 0.068(2) 0.0548(17) 0.0197(16) 0.0216(17) 0.0135(19)
Ge9 0.059(2) 0.086(2) 0.0529(16) 0.0201(17) 0.0143(17) 0.043(2)
Ge10 0.065(2) 0.091(2) 0.0547(17) 0.0390(17) 0.0305(17) 0.049(2)
Ge11 0.059(2) 0.068(2) 0.0716(18) 0.0413(17) 0.0362(17) 0.0323(18)
Ge12 0.046(2) 0.0655(19) 0.0554(15) 0.0391(15) 0.0272(15) 0.0298(16)
Se1 0.063(2) 0.101(2) 0.0522(16) 0.0379(17) 0.0295(16) 0.052(2)
Se2 0.101(3) 0.136(3) 0.0531(17) 0.0442(19) 0.0383(19) 0.084(3)
Se3 0.056(2) 0.075(2) 0.0634(17) 0.0311(16) 0.0252(16) 0.0284(18)
Se4 0.121(3) 0.081(2) 0.0635(17) 0.0395(17) 0.037(2) 0.056(2)
Se5 0.062(2) 0.076(2) 0.0652(17) 0.0425(16) 0.0299(16) 0.0350(18)
Se6 0.072(2) 0.077(2) 0.0568(16) 0.0360(16) 0.0234(16) 0.0373(19)
Se7 0.068(2) 0.065(2) 0.0481(15) 0.0161(15) 0.0217(16) 0.0106(18)
Se8 0.102(3) 0.082(2) 0.0646(19) 0.0210(18) 0.037(2) 0.014(2)
Se9 0.080(3) 0.102(2) 0.0592(17) 0.0500(18) 0.0232(18) 0.029(2)
Se10 0.089(3) 0.0648(19) 0.0498(15) 0.0336(15) 0.0318(16) 0.0442(19)
Se11 0.070(2) 0.0705(19) 0.0508(15) 0.0340(15) 0.0226(15) 0.0355(18)
Se12 0.064(2) 0.0654(19) 0.0561(15) 0.0347(15) 0.0285(15) 0.0321(17)
Se13 0.061(2) 0.0555(17) 0.0632(16) 0.0350(15) 0.0220(16) 0.0265(16)
Se14 0.067(2) 0.083(2) 0.0629(16) 0.0500(16) 0.0309(16) 0.0398(18)
Se15 0.070(2) 0.0569(18) 0.0553(15) 0.0315(15) 0.0244(16) 0.0308(17)
Se16 0.056(2) 0.0683(19) 0.0640(16) 0.0458(15) 0.0317(15) 0.0309(17)
Se17 0.065(2) 0.0487(17) 0.0557(15) 0.0303(14) 0.0167(15) 0.0174(16)
Se18 0.082(3) 0.0625(19) 0.0679(17) 0.0445(16) 0.0163(18) 0.0166(18)
Se19 0.051(2) 0.0507(17) 0.0717(17) 0.0359(15) 0.0169(15) 0.0235(15)
Se20 0.079(3) 0.084(2) 0.095(2) 0.0551(19) 0.049(2) 0.046(2)
Se21 0.052(2) 0.092(2) 0.098(2) 0.065(2) 0.0165(19) 0.0215(19)
Se22 0.064(3) 0.139(4) 0.181(4) 0.130(3) 0.073(3) 0.072(3)
Se23 0.062(2) 0.096(2) 0.160(3) 0.095(2) 0.057(2) 0.051(2)
Se24 0.081(3) 0.069(2) 0.116(2) 0.044(2) 0.043(2) 0.049(2)
Se25 0.071(3) 0.078(2) 0.113(2) 0.056(2) 0.027(2) 0.036(2)
Se26 0.091(3) 0.114(4) 0.105(3) 0.074(3) 0.056(3) 0.064(3)
Se2A 0.091(3) 0.114(4) 0.105(3) 0.074(3) 0.056(3) 0.064(3)
Se2B 0.091(3) 0.114(4) 0.105(3) 0.074(3) 0.056(3) 0.064(3)
Se27 0.067(2) 0.081(2) 0.089(2) 0.0505(19) 0.0140(19) 0.0292(19)
Se28 0.093(3) 0.129(3) 0.100(2) 0.037(2) 0.019(2) 0.080(3)
Se29 0.076(3) 0.062(2) 0.167(3) 0.035(2) 0.011(3) 0.025(2)
Se30 0.076(3) 0.076(2) 0.106(2) 0.047(2) 0.048(2) 0.030(2)
Se31 0.074(2) 0.069(2) 0.087(2) 0.0391(17) 0.0488(19) 0.0398(19)
Se32 0.058(2) 0.0588(18) 0.0740(17) 0.0384(16) 0.0292(16) 0.0297(17)
Se33 0.064(2) 0.0559(19) 0.086(2) 0.0236(17) 0.0105(18) 0.0221(18)
Se34 0.076(3) 0.059(2) 0.060(2) 0.0188(17) 0.0123(19) 0.041(2)
Se35 0.070(3) 0.121(3) 0.0720(19) 0.021(2) 0.0060(19) 0.055(2)
Se36 0.061(3) 0.081(3) 0.0563(19) 0.0331(19) 0.0195(18) 0.033(2)
Se37 0.054(2) 0.077(2) 0.0617(17) 0.0166(16) 0.0136(16) 0.0360(18)
Se38 0.035(2) 0.055(2) 0.087(2) 0.0450(18) 0.0173(17) 0.0127(16)
Se39 0.0394(18) 0.0512(16) 0.0647(16) 0.0324(14) 0.0162(14) 0.0151(14)
Se40 0.053(2) 0.0630(19) 0.0712(17) 0.0400(16) 0.0307(16) 0.0268(16)
Se41 0.062(2) 0.072(2) 0.0637(16) 0.0400(16) 0.0204(16) 0.0235(18)
Se42 0.061(2) 0.0577(17) 0.0601(15) 0.0397(15) 0.0234(15) 0.0247(16)
Se43 0.069(2) 0.0526(17) 0.0592(16) 0.0323(14) 0.0187(16) 0.0287(17)
Se44 0.056(2) 0.0474(16) 0.0485(14) 0.0278(13) 0.0175(14) 0.0225(15)
Se45 0.054(2) 0.0685(19) 0.0559(15) 0.0395(15) 0.0217(15) 0.0279(16)
Se46 0.050(2) 0.0653(19) 0.0643(16) 0.0383(15) 0.0249(15) 0.0238(16)
Se47 0.051(2) 0.0497(16) 0.0595(15) 0.0315(14) 0.0180(15) 0.0197(15)
Se48 0.064(2) 0.0593(18) 0.0545(15) 0.0273(15) 0.0224(16) 0.0262(17)
Se49 0.060(2) 0.076(2) 0.0808(18) 0.0521(17) 0.0397(17) 0.0421(18)
Se50 0.052(2) 0.0616(18) 0.0628(16) 0.0411(15) 0.0319(15) 0.0294(16)
Se51 0.111(3) 0.066(2) 0.0619(17) 0.0324(16) 0.0360(19) 0.054(2)
Se52 0.061(2) 0.0504(18) 0.0691(17) 0.0188(15) 0.0183(17) 0.0225(17)
Se53 0.077(3) 0.088(2) 0.090(2) 0.0601(19) 0.033(2) 0.043(2)
Se54 0.068(2) 0.076(2) 0.0624(17) 0.0319(16) 0.0218(17) 0.0297(19)
Se55 0.070(2) 0.0506(17) 0.0603(16) 0.0330(14) 0.0261(16) 0.0234(16)
Se56 0.083(3) 0.078(2) 0.0593(16) 0.0425(16) 0.0216(17) 0.0251(19)
Se57 0.093(3) 0.0486(18) 0.0670(17) 0.0287(15) 0.0269(18) 0.0148(18)
Se58 0.071(2) 0.067(2) 0.0725(18) 0.0300(17) 0.0153(18) 0.0292(19)
Se59 0.104(3) 0.076(2) 0.0667(18) 0.0287(17) 0.011(2) 0.041(2)
Se60 0.089(3) 0.0563(18) 0.0507(15) 0.0172(15) -0.0022(17) 0.0341(19)
Se61 0.057(2) 0.077(2) 0.0735(18) 0.0195(17) 0.0202(18) 0.0309(19)
Se62 0.054(2) 0.082(2) 0.0637(17) 0.0291(17) 0.0166(16) 0.0219(18)
Se63 0.089(3) 0.108(3) 0.0669(18) 0.0455(19) 0.0161(19) 0.048(2)
Se64 0.096(3) 0.100(2) 0.084(2) 0.067(2) 0.050(2) 0.058(2)
Se65 0.050(2) 0.074(2) 0.0698(17) 0.0478(16) 0.0300(16) 0.0294(17)
Se66 0.071(2) 0.068(2) 0.0601(16) 0.0285(15) 0.0254(16) 0.0371(18)

loop_
_atom_type_symbol
_atom_type_description
_atom_type_scat_dispersion_real
_atom_type_scat_dispersion_imag
_atom_type_scat_source
C C 0.0033 0.0016 'International Tables Vol C Tables 4.2.6.8 and 6.1.1.4'
H H 0.0000 0.0000 'International Tables Vol C Tables 4.2.6.8 and 6.1.1.4'
N N 0.0061 0.0033 'International Tables Vol C Tables 4.2.6.8 and 6.1.1.4'
Ge Ge 0.1547 1.8001 'International Tables Vol C Tables 4.2.6.8 and 6.1.1.4'
Se Se -0.0929 2.2259 'International Tables Vol C Tables 4.2.6.8 and 6.1.1.4'
Sn Sn -0.6537 1.4246 'International Tables Vol C Tables 4.2.6.8 and 6.1.1.4'

loop_
_geom_angle_atom_site_label_1
_geom_angle_atom_site_label_2
_geom_angle_atom_site_label_3
_geom_angle
_geom_angle_site_symmetry_1
_geom_angle_site_symmetry_3
Se1 Sn1 Se5 113.77(12) . .
Se1 Sn1 Se4 131.39(12) . .
Se5 Sn1 Se4 114.14(10) . .
Se1 Sn1 Se3 91.52(10) . .
Se5 Sn1 Se3 98.57(11) . .
Se4 Sn1 Se3 89.18(12) . .
Se1 Sn1 Se2 87.05(10) . .
Se5 Sn1 Se2 86.79(11) . .
Se4 Sn1 Se2 87.85(12) . .
Se3 Sn1 Se2 174.57(12) . .
Se7 Sn2 Se6 116.81(13) . .
Se7 Sn2 Se4 129.71(12) . .
Se6 Sn2 Se4 112.69(12) . .
Se7 Sn2 Se3 92.39(11) . .
Se6 Sn2 Se3 98.04(11) . .
Se4 Sn2 Se3 89.06(11) . .
Se7 Sn2 Se8 86.30(11) . .
Se6 Sn2 Se8 85.66(11) . .
Se4 Sn2 Se8 89.09(12) . .
Se3 Sn2 Se8 176.27(12) . .
Se9 Sn3 Se5 118.12(14) . .
Se9 Sn3 Se6 117.19(15) . .
Se5 Sn3 Se6 112.96(13) . .
Se9 Sn3 Se10 98.46(12) . .
Se5 Sn3 Se10 103.86(13) . .
Se6 Sn3 Se10 102.46(12) . .
Se9 Sn4 Se12 125.29(13) . .
Se9 Sn4 Se11 120.07(13) . .
Se12 Sn4 Se11 113.24(11) . .
Se9 Sn4 Se10 91.38(11) . .
Se12 Sn4 Se10 96.04(11) . .
Se11 Sn4 Se10 94.51(10) . .
Se9 Sn4 Se13 83.04(10) . .
Se12 Sn4 Se13 87.86(10) . .
Se11 Sn4 Se13 87.65(10) . .
Se10 Sn4 Se13 174.36(10) . .
Se15 Sn5 Se11 115.29(11) . .
Se15 Sn5 Se16 123.45(11) . .
Se11 Sn5 Se16 121.12(11) . .
Se15 Sn5 Se13 89.84(10) . .
Se11 Sn5 Se13 91.65(10) . .
Se16 Sn5 Se13 92.16(10) . .
Se15 Sn5 Se14 93.19(10) . .
Se11 Sn5 Se14 86.24(10) . .
Se16 Sn5 Se14 86.92(10) . .
Se13 Sn5 Se14 176.84(11) . .
Se17 Sn6 Se12 116.83(12) . .
Se17 Sn6 Se15 125.39(11) . .
Se12 Sn6 Se15 117.78(10) . .
Se17 Sn6 Se13 89.18(9) . .
Se12 Sn6 Se13 91.39(10) . .
Se15 Sn6 Se13 88.92(10) . .
Se17 Sn6 Se18 88.24(10) . .
Se12 Sn6 Se18 91.75(11) . .
Se15 Sn6 Se18 90.77(11) . .
Se13 Sn6 Se18 176.61(11) . .
Se2A Sn7 Se23 113.3(6) . .
Se2A Sn7 Se25 112.3(7) . .
Se23 Sn7 Se25 115.38(14) . .
Se2A Sn7 Se26 38.6(6) . .
Se23 Sn7 Se26 125.04(15) . .
Se25 Sn7 Se26 119.31(15) . .
Se2A Sn7 Se24 124.9(6) . .
Se23 Sn7 Se24 92.50(13) . .
Se25 Sn7 Se24 96.67(11) . .
Se26 Sn7 Se24 86.49(13) . .
Se2A Sn7 Se22 51.9(6) . .
Se23 Sn7 Se22 87.03(11) . .
Se25 Sn7 Se22 87.20(13) . .
Se26 Sn7 Se22 90.45(14) . .
Se24 Sn7 Se22 175.91(15) . .
Se29 Sn8 Se28 120.19(17) . .
Se29 Sn8 Se25 120.06(17) . .
Se28 Sn8 Se25 111.52(16) . .
Se29 Sn8 Se27 96.41(14) . .
Se28 Sn8 Se27 100.51(15) . .
Se25 Sn8 Se27 102.19(14) . .
Se28 Sn9 Se26 111.59(16) . .
Se28 Sn9 Se31 117.58(13) . .
Se26 Sn9 Se31 130.78(14) . .
Se28 Sn9 Se24 96.68(13) . .
Se26 Sn9 Se24 87.40(13) . .
Se31 Sn9 Se24 88.89(12) . .
Se28 Sn9 Se30 87.12(13) . .
Se26 Sn9 Se30 94.16(14) . .
Se31 Sn9 Se30 86.54(11) . .
Se24 Sn9 Se30 175.05(14) . .
Se28 Sn9 Se2B 123.5(6) . .
Se26 Sn9 Se2B 24.0(6) . .
Se31 Sn9 Se2B 114.3(6) . .
Se24 Sn9 Se2B 105.4(6) . .
Se30 Sn9 Se2B 74.9(6) . .
Se29 Sn10 Se32 118.66(13) . .
Se29 Sn10 Se33 124.15(14) . .
Se32 Sn10 Se33 113.82(12) . .
Se29 Sn10 Se27 93.00(14) . .
Se32 Sn10 Se27 99.19(13) . .
Se33 Sn10 Se27 96.46(13) . .
Se29 Sn10 Se34 79.70(14) . .
Se32 Sn10 Se34 86.82(11) . .
Se33 Sn10 Se34 85.54(12) . .
Se27 Sn10 Se34 172.20(12) . .
Se3A Sn11 Se3C 100.3(14) . .
Se3A Sn11 Se33 111.1(12) . .
Se3C Sn11 Se33 120.7(10) . .
Se3A Sn11 Se36 72.2(11) . .
Se3C Sn11 Se36 32.6(9) . .
Se33 Sn11 Se36 116.38(13) . .
Se3A Sn11 Se37 90.8(11) . .
Se3C Sn11 Se37 113.4(10) . .
Se33 Sn11 Se37 115.00(12) . .
Se36 Sn11 Se37 128.61(14) . .
Se3A Sn11 Se34 21.4(11) . .
Se3C Sn11 Se34 119.9(9) . .
Se33 Sn11 Se34 92.12(12) . .
Se36 Sn11 Se34 89.11(11) . .
Se37 Sn11 Se34 90.25(12) . .
Se3A Sn11 Se35 156.5(11) . .
Se3C Sn11 Se35 59.8(9) . .
Se33 Sn11 Se35 90.91(13) . .
Se36 Sn11 Se35 91.18(11) . .
Se37 Sn11 Se35 86.81(11) . .
Se34 Sn11 Se35 176.46(16) . .
Se3A Sn12 Se36 71.1(10) . .
Se3A Sn12 Se32 110.7(11) . .
Se36 Sn12 Se32 114.77(12) . .
Se3A Sn12 Se39 89.3(10) . .
Se36 Sn12 Se39 122.36(12) . .
Se32 Sn12 Se39 122.86(11) . .
Se3A Sn12 Se34 21.7(10) . .
Se36 Sn12 Se34 89.25(11) . .
Se32 Sn12 Se34 92.68(12) . .
Se39 Sn12 Se34 89.17(11) . .
Se3A Sn12 Se38 160.2(11) . .
Se36 Sn12 Se38 94.91(11) . .
Se32 Sn12 Se38 87.69(11) . .
Se39 Sn12 Se38 86.65(10) . .
Se34 Sn12 Se38 175.24(12) . .
Se3A Sn12 Se3B 95.1(13) . .
Se36 Sn12 Se3B 29.6(8) . .
Se32 Sn12 Se3B 122.5(9) . .
Se39 Sn12 Se3B 107.3(8) . .
Se34 Sn12 Se3B 115.8(8) . .
Se38 Sn12 Se3B 67.8(8) . .
Se47 Sn13 Se46 115.65(11) . .
Se47 Sn13 Se44 122.93(11) . .
Se46 Sn13 Se44 121.40(11) . .
Se47 Sn13 Se45 91.46(9) . .
Se46 Sn13 Se45 89.62(9) . .
Se44 Sn13 Se45 90.04(9) . .
Se47 Sn13 Se43 86.78(9) . .
Se46 Sn13 Se43 95.27(10) . .
Se44 Sn13 Se43 87.08(9) . .
Se45 Sn13 Se43 175.10(12) . .
Se51 Sn14 Se47 118.60(12) . .
Se51 Sn14 Se48 125.79(11) . .
Se47 Sn14 Se48 113.84(12) . .
Se51 Sn14 Se52 91.27(12) . .
Se47 Sn14 Se52 95.28(10) . .
Se48 Sn14 Se52 96.87(11) . .
Se51 Sn14 Se45 81.84(10) . .
Se47 Sn14 Se45 87.49(9) . .
Se48 Sn14 Se45 87.76(10) . .
Se52 Sn14 Se45 173.08(12) . .
Se46 Sn15 Se48 118.02(10) . .
Se46 Sn15 Se50 126.03(11) . .
Se48 Sn15 Se50 115.92(10) . .
Se46 Sn15 Se45 90.18(10) . .
Se48 Sn15 Se45 92.35(11) . .
Se50 Sn15 Se45 89.34(10) . .
Se46 Sn15 Se49 88.55(10) . .
Se48 Sn15 Se49 92.77(11) . .
Se50 Sn15 Se49 87.27(10) . .
Se45 Sn15 Se49 174.72(12) . .
Se51 Sn16 Se54 118.70(12) . .
Se51 Sn16 Se53 116.13(13) . .
Se54 Sn16 Se53 112.33(14) . .
Se51 Sn16 Se52 97.78(14) . .
Se54 Sn16 Se52 106.44(13) . .
Se53 Sn16 Se52 102.17(12) . .
Se53 Sn17 Se58 114.45(12) . .
Se53 Sn17 Se55 116.20(11) . .
Se58 Sn17 Se55 129.07(13) . .
Se53 Sn17 Se56 97.21(12) . .
Se58 Sn17 Se56 89.02(10) . .
Se55 Sn17 Se56 89.73(10) . .
Se53 Sn17 Se57 86.56(11) . .
Se58 Sn17 Se57 91.33(11) . .
Se55 Sn17 Se57 86.71(10) . .
Se56 Sn17 Se57 175.69(13) . .
Se54 Sn18 Se60 117.17(13) . .
Se54 Sn18 Se58 114.97(12) . .
Se60 Sn18 Se58 126.99(14) . .
Se54 Sn18 Se56 98.30(12) . .
Se60 Sn18 Se56 91.64(10) . .
Se58 Sn18 Se56 89.88(11) . .
Se54 Sn18 Se59 88.26(12) . .
Se60 Sn18 Se59 86.21(10) . .
Se58 Sn18 Se59 86.41(12) . .
Se56 Sn18 Se59 173.36(15) . .
Se18 Ge1 Se19 107.51(13) . .
Se18 Ge1 Se20 108.10(16) . .
Se19 Ge1 Se20 111.53(16) . .
Se18 Ge1 Se17 102.93(14) . .
Se19 Ge1 Se17 112.73(15) . .
Se20 Ge1 Se17 113.40(14) . .
Se22 Ge2 Se23 104.89(16) . .
Se22 Ge2 Se20 108.90(18) . .
Se23 Ge2 Se20 110.63(19) . .
Se22 Ge2 Se21 106.2(2) . .
Se23 Ge2 Se21 113.74(17) . .
Se20 Ge2 Se21 112.04(14) . .
Se57 Ge3 Se19 109.56(14) 2_667 .
Se57 Ge3 Se21 108.26(16) 2_667 .
Se19 Ge3 Se21 110.44(15) . .
Se57 Ge3 Se55 103.58(14) 2_667 2_667
Se19 Ge3 Se55 113.43(15) . 2_667
Se21 Ge3 Se55 111.24(15) . 2_667
Se38 Ge4 Se40 108.76(16) . .
Se38 Ge4 Se41 107.27(14) . .
Se40 Ge4 Se41 112.58(13) . .
Se38 Ge4 Se39 102.68(14) . .
Se40 Ge4 Se39 114.28(14) . .
Se41 Ge4 Se39 110.55(16) . .
Se43 Ge5 Se44 103.61(12) . .
Se43 Ge5 Se42 108.15(13) . .
Se44 Ge5 Se42 114.00(15) . .
Se43 Ge5 Se40 106.42(15) . .
Se44 Ge5 Se40 111.20(14) . .
Se42 Ge5 Se40 112.71(13) . .
Se14 Ge6 Se42 107.94(14) 2_667 .
Se14 Ge6 Se41 108.34(14) 2_667 .
Se42 Ge6 Se41 112.71(16) . .
Se14 Ge6 Se16 103.02(15) 2_667 2_667
Se42 Ge6 Se16 110.56(14) . 2_667
Se41 Ge6 Se16 113.64(14) . 2_667
Se59 Ge7 Se62 107.61(18) . .
Se59 Ge7 Se60 104.17(13) . .
Se62 Ge7 Se60 113.19(17) . .
Se59 Ge7 Se61 108.18(17) . .
Se62 Ge7 Se61 111.17(14) . .
Se60 Ge7 Se61 112.06(17) . .
Se8 Ge8 Se61 108.19(18) . .
Se8 Ge8 Se63 108.45(17) . .
Se61 Ge8 Se63 112.20(17) . .
Se8 Ge8 Se7 103.54(16) . .
Se61 Ge8 Se7 111.04(15) . .
Se63 Ge8 Se7 112.92(18) . .
Se35 Ge9 Se62 107.40(19) 2_667 .
Se35 Ge9 Se37 103.89(16) 2_667 2_667
Se62 Ge9 Se37 114.10(14) . 2_667
Se35 Ge9 Se63 110.93(16) 2_667 .
Se62 Ge9 Se63 110.02(16) . .
Se37 Ge9 Se63 110.32(18) 2_667 .
Se2 Ge10 Se66 108.87(16) . .
Se2 Ge10 Se1 103.68(16) . .
Se66 Ge10 Se1 110.65(15) . .
Se2 Ge10 Se64 107.35(16) . .
Se66 Ge10 Se64 112.76(16) . .
Se1 Ge10 Se64 112.99(16) . .
Se30 Ge11 Se31 103.47(16) . .
Se30 Ge11 Se64 108.12(15) . .
Se31 Ge11 Se64 112.44(17) . .
Se30 Ge11 Se65 108.37(16) . .
Se31 Ge11 Se65 113.24(14) . .
Se64 Ge11 Se65 110.76(15) . .
Se49 Ge12 Se66 107.19(14) . .
Se49 Ge12 Se50 103.78(13) . .
Se66 Ge12 Se50 112.34(15) . .
Se49 Ge12 Se65 108.03(14) . .
Se66 Ge12 Se65 111.09(14) . .
Se50 Ge12 Se65 113.85(14) . .
Ge10 Se1 Sn1 86.81(11) . .
Ge10 Se2 Sn1 82.31(12) . .
Sn2 Se3 Sn1 84.38(10) . .
Sn1 Se4 Sn2 87.48(11) . .
Sn3 Se5 Sn1 98.08(12) . .
Sn3 Se6 Sn2 99.09(11) . .
Ge8 Se7 Sn2 87.07(12) . .
Ge8 Se8 Sn2 82.68(12) . .
Sn3 Se9 Sn4 87.28(10) . .
Sn3 Se10 Sn4 82.33(9) . .
Sn4 Se11 Sn5 94.13(10) . .
Sn4 Se12 Sn6 93.89(11) . .
Sn5 Se13 Sn6 84.55(9) . .
Sn5 Se13 Sn4 83.32(8) . .
Sn6 Se13 Sn4 82.60(9) . .
Ge6 Se14 Sn5 81.41(10) 2_667 .
Sn5 Se15 Sn6 89.80(10) . .
Ge6 Se16 Sn5 84.87(10) 2_667 .
Ge1 Se17 Sn6 85.19(10) . .
Ge1 Se18 Sn6 82.68(10) . .
Ge3 Se19 Ge1 99.75(12) . .
Ge2 Se20 Ge1 101.86(15) . .
Ge3 Se21 Ge2 102.18(16) . .
Se2A Se22 Ge2 109.3(7) . .
Se2A Se22 Sn7 53.6(6) . .
Ge2 Se22 Sn7 81.69(15) . .
Ge2 Se23 Sn7 86.35(14) . .
Sn7 Se24 Sn9 85.71(13) . .
Sn8 Se25 Sn7 96.33(13) . .
Se2B Se26 Se2A 121.7(15) . .
Se2B Se26 Sn9 91.4(13) . .
Se2A Se26 Sn9 145.2(8) . .
Se2B Se26 Sn7 164.5(15) . .
Se2A Se26 Sn7 62.2(8) . .
Sn9 Se26 Sn7 89.05(14) . .
Se26 Se2A Se22 153.5(13) . .
Se26 Se2A Sn7 79.2(9) . .
Se22 Se2A Sn7 74.5(7) . .
Se26 Se2A Se2B 23.3(7) . .
Se22 Se2A Se2B 174.6(14) . .
Sn7 Se2A Se2B 101.4(11) . .
Se26 Se2B Se2A 35.1(11) . .
Se26 Se2B Sn9 64.6(11) . .
Se2A Se2B Sn9 99.1(11) . .
Sn8 Se27 Sn10 82.44(13) . .
Sn8 Se28 Sn9 99.07(14) . .
Sn8 Se29 Sn10 88.15(16) . .
Ge11 Se30 Sn9 83.07(14) . .
Ge11 Se31 Sn9 86.75(14) . .
Sn10 Se32 Sn12 95.61(12) . .
Sn10 Se33 Sn11 95.70(12) . .
Se3A Se34 Sn11 54(2) . .
Se3A Se34 Sn12 60(2) . .
Sn11 Se34 Sn12 84.54(11) . .
Se3A Se34 Sn10 121(3) . .
Sn11 Se34 Sn10 82.00(11) . .
Sn12 Se34 Sn10 81.55(11) . .
Se34 Se3A Sn11 104(3) . .
Se34 Se3A Sn12 99(3) . .
Sn11 Se3A Sn12 103.6(17) . .
Ge9 Se35 Se3C 111.0(9) 2_667 .
Ge9 Se35 Sn11 82.92(13) 2_667 .
Se3C Se35 Sn11 53.5(7) . .
Se3B Se36 Se3C 116(2) . .
Se3B Se36 Sn12 85.7(14) . .
Se3C Se36 Sn12 158.4(13) . .
Se3B Se36 Sn11 173.4(16) . .
Se3C Se36 Sn11 68.2(13) . .
Sn12 Se36 Sn11 90.24(10) . .
Se36 Se3B Se3C 32.3(12) . .
Se36 Se3B Sn12 64.7(12) . .
Se3C Se3B Sn12 97.1(14) . .
Se36 Se3C Se3B 31.8(12) . .
Se36 Se3C Sn11 79.2(14) . .
Se3B Se3C Sn11 110.8(17) . .
Se36 Se3C Se35 142(2) . .
Se3B Se3C Se35 167(2) . .
Sn11 Se3C Se35 66.7(9) . .
Ge9 Se37 Sn11 86.16(13) 2_667 .
Ge4 Se38 Sn12 82.73(12) . .
Ge4 Se39 Sn12 85.62(11) . .
Ge4 Se40 Ge5 100.87(14) . .
Ge4 Se41 Ge6 101.13(13) . .
Ge6 Se42 Ge5 100.46(12) . .
Ge5 Se43 Sn13 81.51(10) . .
Ge5 Se44 Sn13 84.41(11) . .
Sn15 Se45 Sn13 83.61(9) . .
Sn15 Se45 Sn14 81.96(9) . .
Sn13 Se45 Sn14 82.64(8) . .
Sn15 Se46 Sn13 89.59(11) . .
Sn14 Se47 Sn13 94.68(10) . .
Sn14 Se48 Sn15 93.33(10) . .
Ge12 Se49 Sn15 82.15(11) . .
Ge12 Se50 Sn15 84.65(11) . .
Sn16 Se51 Sn14 87.53(11) . .
Sn16 Se52 Sn14 82.97(11) . .
Sn16 Se53 Sn17 100.24(11) . .
Sn16 Se54 Sn18 99.25(12) . .
Ge3 Se55 Sn17 86.18(11) 2_667 .
Sn18 Se56 Sn17 83.42(10) . .
Ge3 Se57 Sn17 82.61(11) 2_667 .
Sn17 Se58 Sn18 87.08(12) . .
Ge7 Se59 Sn18 81.93(12) . .
Ge7 Se60 Sn18 87.14(12) . .
Ge8 Se61 Ge7 102.02(15) . .
Ge7 Se62 Ge9 102.33(16) . .
Ge8 Se63 Ge9 101.69(13) . .
Ge11 Se64 Ge10 101.47(14) . .
Ge11 Se65 Ge12 100.52(14) . .
Ge12 Se66 Ge10 102.24(14) . .
C2_1 N1_1 C1_1 103.9(12) . .
C2_1 N1_1 C4_1 132.0(14) . .
C1_1 N1_1 C4_1 123.7(13) . .
N2_1 C1_1 N1_1 108.2(13) . .
N2_1 C1_1 H1_1 125.9 . .
N1_1 C1_1 H1_1 125.9 . .
C1_1 N2_1 C3_1 109.7(13) . .
C1_1 N2_1 C8_1 123.9(14) . .
C3_1 N2_1 C8_1 126.4(13) . .
C3_1 C2_1 N1_1 114.5(15) . .
C3_1 C2_1 H2_1 122.8 . .
N1_1 C2_1 H2_1 122.8 . .
C2_1 C3_1 N2_1 101.6(13) . .
C2_1 C3_1 H3_1 129.2 . .
N2_1 C3_1 H3_1 129.2 . .
C5_1 C4_1 N1_1 111.4(12) . .
C5_1 C4_1 H4A_1 109.3 . .
N1_1 C4_1 H4A_1 109.3 . .
C5_1 C4_1 H4B_1 109.3 . .
N1_1 C4_1 H4B_1 109.3 . .
H4A_1 C4_1 H4B_1 108.0 . .
C4_1 C5_1 C6_1 113.2(13) . .
C4_1 C5_1 H5A_1 108.9 . .
C6_1 C5_1 H5A_1 108.9 . .
C4_1 C5_1 H5B_1 108.9 . .
C6_1 C5_1 H5B_1 108.9 . .
H5A_1 C5_1 H5B_1 107.7 . .
C7_1 C6_1 C5_1 110.5(14) . .
C7_1 C6_1 H6A_1 109.5 . .
C5_1 C6_1 H6A_1 109.5 . .
C7_1 C6_1 H6B_1 109.5 . .
C5_1 C6_1 H6B_1 109.5 . .
H6A_1 C6_1 H6B_1 108.1 . .
C6_1 C7_1 H7A_1 109.5 . .
C6_1 C7_1 H7B_1 109.5 . .
H7A_1 C7_1 H7B_1 109.5 . .
C6_1 C7_1 H7C_1 109.5 . .
H7A_1 C7_1 H7C_1 109.5 . .
H7B_1 C7_1 H7C_1 109.5 . .
N2_1 C8_1 H8A_1 109.5 . .
N2_1 C8_1 H8B_1 109.5 . .
H8A_1 C8_1 H8B_1 109.5 . .
N2_1 C8_1 H8C_1 109.5 . .
H8A_1 C8_1 H8C_1 109.5 . .
H8B_1 C8_1 H8C_1 109.5 . .
C2_2 N1_2 C1_2 104.3(12) . .
C2_2 N1_2 C4_2 131.5(13) . .
C1_2 N1_2 C4_2 124.1(13) . .
N2_2 C1_2 N1_2 108.4(13) . .
N2_2 C1_2 H1_2 125.8 . .
N1_2 C1_2 H1_2 125.8 . .
C1_2 N2_2 C3_2 109.7(12) . .
C1_2 N2_2 C8_2 125.9(14) . .
C3_2 N2_2 C8_2 124.4(13) . .
C3_2 C2_2 N1_2 114.9(14) . .
C3_2 C2_2 H2_2 122.5 . .
N1_2 C2_2 H2_2 122.5 . .
C2_2 C3_2 N2_2 102.6(12) . .
C2_2 C3_2 H3_2 128.7 . .
N2_2 C3_2 H3_2 128.7 . .
C5_2 C4_2 N1_2 111.6(12) . .
C5_2 C4_2 H4A_2 109.3 . .
N1_2 C4_2 H4A_2 109.3 . .
C5_2 C4_2 H4B_2 109.3 . .
N1_2 C4_2 H4B_2 109.3 . .
H4A_2 C4_2 H4B_2 108.0 . .
C4_2 C5_2 C6_2 114.6(13) . .
C4_2 C5_2 H5A_2 108.6 . .
C6_2 C5_2 H5A_2 108.6 . .
C4_2 C5_2 H5B_2 108.6 . .
C6_2 C5_2 H5B_2 108.6 . .
H5A_2 C5_2 H5B_2 107.6 . .
C7_2 C6_2 C5_2 109.5(15) . .
C7_2 C6_2 H6A_2 109.8 . .
C5_2 C6_2 H6A_2 109.8 . .
C7_2 C6_2 H6B_2 109.8 . .
C5_2 C6_2 H6B_2 109.8 . .
H6A_2 C6_2 H6B_2 108.2 . .
C6_2 C7_2 H7A_2 109.5 . .
C6_2 C7_2 H7B_2 109.5 . .
H7A_2 C7_2 H7B_2 109.5 . .
C6_2 C7_2 H7C_2 109.5 . .
H7A_2 C7_2 H7C_2 109.5 . .
H7B_2 C7_2 H7C_2 109.5 . .
N2_2 C8_2 H8A_2 109.5 . .
N2_2 C8_2 H8B_2 109.5 . .
H8A_2 C8_2 H8B_2 109.5 . .
N2_2 C8_2 H8C_2 109.5 . .
H8A_2 C8_2 H8C_2 109.5 . .
H8B_2 C8_2 H8C_2 109.5 . .
C2_3 N1_3 C1_3 103.9(12) . .
C2_3 N1_3 C4_3 132.5(13) . .
C1_3 N1_3 C4_3 123.3(12) . .
N2_3 C1_3 N1_3 108.6(13) . .
N2_3 C1_3 H1_3 125.7 . .
N1_3 C1_3 H1_3 125.7 . .
C1_3 N2_3 C3_3 109.6(12) . .
C1_3 N2_3 C8_3 125.9(13) . .
C3_3 N2_3 C8_3 124.4(13) . .
C3_3 C2_3 N1_3 115.4(14) . .
C3_3 C2_3 H2_3 122.3 . .
N1_3 C2_3 H2_3 122.3 . .
C2_3 C3_3 N2_3 102.4(12) . .
C2_3 C3_3 H3_3 128.8 . .
N2_3 C3_3 H3_3 128.8 . .
C5_3 C4_3 N1_3 111.5(13) . .
C5_3 C4_3 H4A_3 109.3 . .
N1_3 C4_3 H4A_3 109.3 . .
C5_3 C4_3 H4B_3 109.3 . .
N1_3 C4_3 H4B_3 109.3 . .
H4A_3 C4_3 H4B_3 108.0 . .
C4_3 C5_3 C6_3 115.1(14) . .
C4_3 C5_3 H5A_3 108.5 . .
C6_3 C5_3 H5A_3 108.5 . .
C4_3 C5_3 H5B_3 108.5 . .
C6_3 C5_3 H5B_3 108.5 . .
H5A_3 C5_3 H5B_3 107.5 . .
C7_3 C6_3 C5_3 110.2(15) . .
C7_3 C6_3 H6A_3 109.6 . .
C5_3 C6_3 H6A_3 109.6 . .
C7_3 C6_3 H6B_3 109.6 . .
C5_3 C6_3 H6B_3 109.6 . .
H6A_3 C6_3 H6B_3 108.1 . .
C6_3 C7_3 H7A_3 109.5 . .
C6_3 C7_3 H7B_3 109.5 . .
H7A_3 C7_3 H7B_3 109.5 . .
C6_3 C7_3 H7C_3 109.5 . .
H7A_3 C7_3 H7C_3 109.5 . .
H7B_3 C7_3 H7C_3 109.5 . .
N2_3 C8_3 H8A_3 109.5 . .
N2_3 C8_3 H8B_3 109.5 . .
H8A_3 C8_3 H8B_3 109.5 . .
N2_3 C8_3 H8C_3 109.5 . .
H8A_3 C8_3 H8C_3 109.5 . .
H8B_3 C8_3 H8C_3 109.5 . .
C2_4 N1_4 C1_4 102.7(13) . .
C2_4 N1_4 C4_4 131.6(15) . .
C1_4 N1_4 C4_4 125.7(14) . .
N2_4 C1_4 N1_4 109.6(13) . .
N2_4 C1_4 H1_4 125.2 . .
N1_4 C1_4 H1_4 125.2 . .
C1_4 N2_4 C3_4 109.1(13) . .
C1_4 N2_4 C8_4 128.3(15) . .
C3_4 N2_4 C8_4 122.5(14) . .
C3_4 C2_4 N1_4 116.2(15) . .
C3_4 C2_4 H2_4 121.9 . .
N1_4 C2_4 H2_4 121.9 . .
C2_4 C3_4 N2_4 101.9(13) . .
C2_4 C3_4 H3_4 129.0 . .
N2_4 C3_4 H3_4 129.0 . .
C5_4 C4_4 N1_4 114.8(14) . .
C5_4 C4_4 H4A_4 108.6 . .
N1_4 C4_4 H4A_4 108.6 . .
C5_4 C4_4 H4B_4 108.6 . .
N1_4 C4_4 H4B_4 108.6 . .
H4A_4 C4_4 H4B_4 107.6 . .
C4_4 C5_4 C6_4 119.0(14) . .
C4_4 C5_4 H5A_4 107.6 . .
C6_4 C5_4 H5A_4 107.6 . .
C4_4 C5_4 H5B_4 107.6 . .
C6_4 C5_4 H5B_4 107.6 . .
H5A_4 C5_4 H5B_4 107.0 . .
C7_4 C6_4 C5_4 111.9(16) . .
C7_4 C6_4 H6A_4 109.2 . .
C5_4 C6_4 H6A_4 109.2 . .
C7_4 C6_4 H6B_4 109.2 . .
C5_4 C6_4 H6B_4 109.2 . .
H6A_4 C6_4 H6B_4 107.9 . .
C6_4 C7_4 H7A_4 109.5 . .
C6_4 C7_4 H7B_4 109.5 . .
H7A_4 C7_4 H7B_4 109.5 . .
C6_4 C7_4 H7C_4 109.5 . .
H7A_4 C7_4 H7C_4 109.5 . .
H7B_4 C7_4 H7C_4 109.5 . .
N2_4 C8_4 H8A_4 109.5 . .
N2_4 C8_4 H8B_4 109.5 . .
H8A_4 C8_4 H8B_4 109.5 . .
N2_4 C8_4 H8C_4 109.5 . .
H8A_4 C8_4 H8C_4 109.5 . .
H8B_4 C8_4 H8C_4 109.5 . .
C2_5 N1_5 C1_5 103.7(12) . .
C2_5 N1_5 C4_5 131.7(14) . .
C1_5 N1_5 C4_5 123.9(13) . .
N2_5 C1_5 N1_5 108.4(13) . .
N2_5 C1_5 H1_5 125.8 . .
N1_5 C1_5 H1_5 125.8 . .
C1_5 N2_5 C3_5 110.0(13) . .
C1_5 N2_5 C8_5 126.1(16) . .
C3_5 N2_5 C8_5 123.9(15) . .
C3_5 C2_5 N1_5 116.4(15) . .
C3_5 C2_5 H2_5 121.8 . .
N1_5 C2_5 H2_5 121.8 . .
C2_5 C3_5 N2_5 101.5(13) . .
C2_5 C3_5 H3_5 129.2 . .
N2_5 C3_5 H3_5 129.2 . .
C5_5 C4_5 N1_5 112.6(13) . .
C5_5 C4_5 H4A_5 109.1 . .
N1_5 C4_5 H4A_5 109.1 . .
C5_5 C4_5 H4B_5 109.1 . .
N1_5 C4_5 H4B_5 109.1 . .
H4A_5 C4_5 H4B_5 107.8 . .
C4_5 C5_5 C6_5 117.6(14) . .
C4_5 C5_5 H5A_5 107.9 . .
C6_5 C5_5 H5A_5 107.9 . .
C4_5 C5_5 H5B_5 107.9 . .
C6_5 C5_5 H5B_5 107.9 . .
H5A_5 C5_5 H5B_5 107.2 . .
C7_5 C6_5 C5_5 110.1(14) . .
C7_5 C6_5 H6A_5 109.6 . .
C5_5 C6_5 H6A_5 109.6 . .
C7_5 C6_5 H6B_5 109.6 . .
C5_5 C6_5 H6B_5 109.6 . .
H6A_5 C6_5 H6B_5 108.2 . .
C6_5 C7_5 H7A_5 109.5 . .
C6_5 C7_5 H7B_5 109.5 . .
H7A_5 C7_5 H7B_5 109.5 . .
C6_5 C7_5 H7C_5 109.5 . .
H7A_5 C7_5 H7C_5 109.5 . .
H7B_5 C7_5 H7C_5 109.5 . .
N2_5 C8_5 H8A_5 109.5 . .
N2_5 C8_5 H8B_5 109.5 . .
H8A_5 C8_5 H8B_5 109.5 . .
N2_5 C8_5 H8C_5 109.5 . .
H8A_5 C8_5 H8C_5 109.5 . .
H8B_5 C8_5 H8C_5 109.5 . .
C2_6 N1_6 C1_6 103.4(12) . .
C2_6 N1_6 C4_6 132.2(14) . .
C1_6 N1_6 C4_6 124.4(13) . .
N2_6 C1_6 N1_6 109.0(13) . .
N2_6 C1_6 H1_6 125.5 . .
N1_6 C1_6 H1_6 125.5 . .
C1_6 N2_6 C3_6 109.2(13) . .
C1_6 N2_6 C8_6 126.2(14) . .
C3_6 N2_6 C8_6 124.6(14) . .
C3_6 C2_6 N1_6 115.3(14) . .
C3_6 C2_6 H2_6 122.3 . .
N1_6 C2_6 H2_6 122.3 . .
C2_6 C3_6 N2_6 102.5(13) . .
C2_6 C3_6 H3_6 128.7 . .
N2_6 C3_6 H3_6 128.7 . .
C5_6 C4_6 N1_6 112.5(13) . .
C5_6 C4_6 H4A_6 109.1 . .
N1_6 C4_6 H4A_6 109.1 . .
C5_6 C4_6 H4B_6 109.1 . .
N1_6 C4_6 H4B_6 109.1 . .
H4A_6 C4_6 H4B_6 107.8 . .
C4_6 C5_6 C6_6 116.2(14) . .
C4_6 C5_6 H5A_6 108.2 . .
C6_6 C5_6 H5A_6 108.2 . .
C4_6 C5_6 H5B_6 108.2 . .
C6_6 C5_6 H5B_6 108.2 . .
H5A_6 C5_6 H5B_6 107.4 . .
C7_6 C6_6 C5_6 110.4(14) . .
C7_6 C6_6 H6A_6 109.6 . .
C5_6 C6_6 H6A_6 109.6 . .
C7_6 C6_6 H6B_6 109.6 . .
C5_6 C6_6 H6B_6 109.6 . .
H6A_6 C6_6 H6B_6 108.1 . .
C6_6 C7_6 H7A_6 109.5 . .
C6_6 C7_6 H7B_6 109.5 . .
H7A_6 C7_6 H7B_6 109.5 . .
C6_6 C7_6 H7C_6 109.5 . .
H7A_6 C7_6 H7C_6 109.5 . .
H7B_6 C7_6 H7C_6 109.5 . .
N2_6 C8_6 H8A_6 109.5 . .
N2_6 C8_6 H8B_6 109.5 . .
H8A_6 C8_6 H8B_6 109.5 . .
N2_6 C8_6 H8C_6 109.5 . .
H8A_6 C8_6 H8C_6 109.5 . .
H8B_6 C8_6 H8C_6 109.5 . .
C2_7 N1_7 C1_7 102.5(13) . .
C2_7 N1_7 C4_7 129.0(17) . .
C1_7 N1_7 C4_7 125.2(15) . .
N2_7 C1_7 N1_7 109.8(14) . .
N2_7 C1_7 H1_7 125.1 . .
N1_7 C1_7 H1_7 125.1 . .
C1_7 N2_7 C3_7 109.0(13) . .
C1_7 N2_7 C8_7 126.7(17) . .
C3_7 N2_7 C8_7 122.6(16) . .
C3_7 C2_7 N1_7 116.6(15) . .
C3_7 C2_7 H2_7 121.7 . .
N1_7 C2_7 H2_7 121.7 . .
C2_7 C3_7 N2_7 101.8(13) . .
C2_7 C3_7 H3_7 129.1 . .
N2_7 C3_7 H3_7 129.1 . .
C5_7 C4_7 N1_7 111.1(13) . .
C5_7 C4_7 H4A_7 109.4 . .
N1_7 C4_7 H4A_7 109.4 . .
C5_7 C4_7 H4B_7 109.4 . .
N1_7 C4_7 H4B_7 109.4 . .
H4A_7 C4_7 H4B_7 108.0 . .
C4_7 C5_7 C6_7 118.4(15) . .
C4_7 C5_7 H5A_7 107.7 . .
C6_7 C5_7 H5A_7 107.7 . .
C4_7 C5_7 H5B_7 107.7 . .
C6_7 C5_7 H5B_7 107.7 . .
H5A_7 C5_7 H5B_7 107.1 . .
C7_7 C6_7 C5_7 110.0(16) . .
C7_7 C6_7 H6A_7 109.7 . .
C5_7 C6_7 H6A_7 109.7 . .
C7_7 C6_7 H6B_7 109.7 . .
C5_7 C6_7 H6B_7 109.7 . .
H6A_7 C6_7 H6B_7 108.2 . .
C6_7 C7_7 H7A_7 109.5 . .
C6_7 C7_7 H7B_7 109.5 . .
H7A_7 C7_7 H7B_7 109.5 . .
C6_7 C7_7 H7C_7 109.5 . .
H7A_7 C7_7 H7C_7 109.5 . .
H7B_7 C7_7 H7C_7 109.5 . .
N2_7 C8_7 H8A_7 109.5 . .
N2_7 C8_7 H8B_7 109.5 . .
H8A_7 C8_7 H8B_7 109.5 . .
N2_7 C8_7 H8C_7 109.5 . .
H8A_7 C8_7 H8C_7 109.5 . .
H8B_7 C8_7 H8C_7 109.5 . .
C2_8 N1_8 C1_8 103.3(13) . .
C2_8 N1_8 C4_8 132.1(15) . .
C1_8 N1_8 C4_8 124.5(14) . .
N2_8 C1_8 N1_8 109.0(14) . .
N2_8 C1_8 H1_8 125.5 . .
N1_8 C1_8 H1_8 125.5 . .
C1_8 N2_8 C3_8 109.6(13) . .
C1_8 N2_8 C8_8 126.0(16) . .
C3_8 N2_8 C8_8 124.4(15) . .
C3_8 C2_8 N1_8 116.2(15) . .
C3_8 C2_8 H2_8 121.9 . .
N1_8 C2_8 H2_8 121.9 . .
C2_8 C3_8 N2_8 101.9(13) . .
C2_8 C3_8 H3_8 129.0 . .
N2_8 C3_8 H3_8 129.0 . .
C5_8 C4_8 N1_8 112.7(14) . .
C5_8 C4_8 H4A_8 109.1 . .
N1_8 C4_8 H4A_8 109.1 . .
C5_8 C4_8 H4B_8 109.1 . .
N1_8 C4_8 H4B_8 109.1 . .
H4A_8 C4_8 H4B_8 107.8 . .
C4_8 C5_8 C6_8 117.1(16) . .
C4_8 C5_8 H5A_8 108.0 . .
C6_8 C5_8 H5A_8 108.0 . .
C4_8 C5_8 H5B_8 108.0 . .
C6_8 C5_8 H5B_8 108.0 . .
H5A_8 C5_8 H5B_8 107.3 . .
C7_8 C6_8 C5_8 110.7(16) . .
C7_8 C6_8 H6A_8 109.5 . .
C5_8 C6_8 H6A_8 109.5 . .
C7_8 C6_8 H6B_8 109.5 . .
C5_8 C6_8 H6B_8 109.5 . .
H6A_8 C6_8 H6B_8 108.1 . .
C6_8 C7_8 H7A_8 109.5 . .
C6_8 C7_8 H7B_8 109.5 . .
H7A_8 C7_8 H7B_8 109.5 . .
C6_8 C7_8 H7C_8 109.5 . .
H7A_8 C7_8 H7C_8 109.5 . .
H7B_8 C7_8 H7C_8 109.5 . .
N2_8 C8_8 H8A_8 109.5 . .
N2_8 C8_8 H8B_8 109.5 . .
H8A_8 C8_8 H8B_8 109.5 . .
N2_8 C8_8 H8C_8 109.5 . .
H8A_8 C8_8 H8C_8 109.5 . .
H8B_8 C8_8 H8C_8 109.5 . .
C2_9 N1_9 C1_9 103.1(13) . .
C2_9 N1_9 C4_9 132.1(15) . .
C1_9 N1_9 C4_9 124.8(14) . .
N2_9 C1_9 N1_9 109.3(14) . .
N2_9 C1_9 H1_9 125.3 . .
N1_9 C1_9 H1_9 125.3 . .
C1_9 N2_9 C3_9 109.5(13) . .
C1_9 N2_9 C8_9 126.4(16) . .
C3_9 N2_9 C8_9 124.1(15) . .
C3_9 C2_9 N1_9 116.1(15) . .
C3_9 C2_9 H2_9 121.9 . .
N1_9 C2_9 H2_9 121.9 . .
C2_9 C3_9 N2_9 101.9(13) . .
C2_9 C3_9 H3_9 129.0 . .
N2_9 C3_9 H3_9 129.0 . .
C5_9 C4_9 N1_9 112.9(14) . .
C5_9 C4_9 H4A_9 109.0 . .
N1_9 C4_9 H4A_9 109.0 . .
C5_9 C4_9 H4B_9 109.0 . .
N1_9 C4_9 H4B_9 109.0 . .
H4A_9 C4_9 H4B_9 107.8 . .
C4_9 C5_9 C6_9 117.9(16) . .
C4_9 C5_9 H5A_9 107.8 . .
C6_9 C5_9 H5A_9 107.8 . .
C4_9 C5_9 H5B_9 107.8 . .
C6_9 C5_9 H5B_9 107.8 . .
H5A_9 C5_9 H5B_9 107.2 . .
C7_9 C6_9 C5_9 110.4(16) . .
C7_9 C6_9 H6A_9 109.6 . .
C5_9 C6_9 H6A_9 109.6 . .
C7_9 C6_9 H6B_9 109.6 . .
C5_9 C6_9 H6B_9 109.6 . .
H6A_9 C6_9 H6B_9 108.1 . .
C6_9 C7_9 H7A_9 109.5 . .
C6_9 C7_9 H7B_9 109.5 . .
H7A_9 C7_9 H7B_9 109.5 . .
C6_9 C7_9 H7C_9 109.5 . .
H7A_9 C7_9 H7C_9 109.5 . .
H7B_9 C7_9 H7C_9 109.5 . .
N2_9 C8_9 H8A_9 109.5 . .
N2_9 C8_9 H8B_9 109.5 . .
H8A_9 C8_9 H8B_9 109.5 . .
N2_9 C8_9 H8C_9 109.5 . .
H8A_9 C8_9 H8C_9 109.5 . .
H8B_9 C8_9 H8C_9 109.5 . .
C2_10 N1_10 C1_10 103.1(13) . .
C2_10 N1_10 C4_10 134.0(15) . .
C1_10 N1_10 C4_10 122.9(14) . .
N2_10 C1_10 N1_10 109.4(13) . .
N2_10 C1_10 H1_10 125.3 . .
N1_10 C1_10 H1_10 125.3 . .
C1_10 N2_10 C3_10 109.3(13) . .
C1_10 N2_10 C8_10 125.2(16) . .
C3_10 N2_10 C8_10 125.5(15) . .
N1_10 C2_10 C3_10 116.2(15) . .
N1_10 C2_10 H2_10 121.9 . .
C3_10 C2_10 H2_10 121.9 . .
C2_10 C3_10 N2_10 102.0(13) . .
C2_10 C3_10 H3_10 129.0 . .
N2_10 C3_10 H3_10 129.0 . .
C5_10 C4_10 N1_10 113.3(14) . .
C5_10 C4_10 H4A_10 108.9 . .
N1_10 C4_10 H4A_10 108.9 . .
C5_10 C4_10 H4B_10 108.9 . .
N1_10 C4_10 H4B_10 108.9 . .
H4A_10 C4_10 H4B_10 107.7 . .
C4_10 C5_10 C6_10 115.9(15) . .
C4_10 C5_10 H5A_10 108.3 . .
C6_10 C5_10 H5A_10 108.3 . .
C4_10 C5_10 H5B_10 108.3 . .
C6_10 C5_10 H5B_10 108.3 . .
H5A_10 C5_10 H5B_10 107.4 . .
C7_10 C6_10 C5_10 111.0(16) . .
C7_10 C6_10 H6A_10 109.4 . .
C5_10 C6_10 H6A_10 109.4 . .
C7_10 C6_10 H6B_10 109.4 . .
C5_10 C6_10 H6B_10 109.4 . .
H6A_10 C6_10 H6B_10 108.0 . .
C6_10 C7_10 H7A_10 109.5 . .
C6_10 C7_10 H7B_10 109.5 . .
H7A_10 C7_10 H7B_10 109.5 . .
C6_10 C7_10 H7C_10 109.5 . .
H7A_10 C7_10 H7C_10 109.5 . .
H7B_10 C7_10 H7C_10 109.5 . .
N2_10 C8_10 H8A_10 109.5 . .
N2_10 C8_10 H8B_10 109.5 . .
H8A_10 C8_10 H8B_10 109.5 . .
N2_10 C8_10 H8C_10 109.5 . .
H8A_10 C8_10 H8C_10 109.5 . .
H8B_10 C8_10 H8C_10 109.5 . .
C2_11 N1_11 C1_11 102.1(13) . .
C2_11 N1_11 C4_11 129.3(17) . .
C1_11 N1_11 C4_11 125.5(16) . .
N2_11 C1_11 N1_11 108.7(15) . .
N2_11 C1_11 H1_11 125.6 . .
N1_11 C1_11 H1_11 125.6 . .
C1_11 N2_11 C3_11 109.1(13) . .
C1_11 N2_11 C8_11 127.7(16) . .
C3_11 N2_11 C8_11 123.2(15) . .
C3_11 C2_11 N1_11 114.8(17) . .
C3_11 C2_11 H2_11 122.6 . .
N1_11 C2_11 H2_11 122.6 . .
C2_11 C3_11 N2_11 101.6(14) . .
C2_11 C3_11 H3_11 129.2 . .
N2_11 C3_11 H3_11 129.2 . .
C5_11 C4_11 N1_11 112.8(15) . .
C5_11 C4_11 H4A_11 109.0 . .
N1_11 C4_11 H4A_11 109.0 . .
C5_11 C4_11 H4B_11 109.0 . .
N1_11 C4_11 H4B_11 109.0 . .
H4A_11 C4_11 H4B_11 107.8 . .
C4_11 C5_11 C6_11 117.1(15) . .
C4_11 C5_11 H5A_11 108.0 . .
C6_11 C5_11 H5A_11 108.0 . .
C4_11 C5_11 H5B_11 108.0 . .
C6_11 C5_11 H5B_11 108.0 . .
H5A_11 C5_11 H5B_11 107.3 . .
C7_11 C6_11 C5_11 110.4(15) . .
C7_11 C6_11 H6A_11 109.6 . .
C5_11 C6_11 H6A_11 109.6 . .
C7_11 C6_11 H6B_11 109.6 . .
C5_11 C6_11 H6B_11 109.6 . .
H6A_11 C6_11 H6B_11 108.1 . .
C6_11 C7_11 H7A_11 109.5 . .
C6_11 C7_11 H7B_11 109.5 . .
H7A_11 C7_11 H7B_11 109.5 . .
C6_11 C7_11 H7C_11 109.5 . .
H7A_11 C7_11 H7C_11 109.5 . .
H7B_11 C7_11 H7C_11 109.5 . .
N2_11 C8_11 H8A_11 109.5 . .
N2_11 C8_11 H8B_11 109.5 . .
H8A_11 C8_11 H8B_11 109.5 . .
N2_11 C8_11 H8C_11 109.5 . .
H8A_11 C8_11 H8C_11 109.5 . .
H8B_11 C8_11 H8C_11 109.5 . .
C2_12 N1_12 C1_12 103.0(13) . .
C2_12 N1_12 C4_12 130.2(18) . .
C1_12 N1_12 C4_12 124.5(16) . .
N2_12 C1_12 N1_12 109.1(14) . .
N2_12 C1_12 H1_12 125.4 . .
N1_12 C1_12 H1_12 125.4 . .
C1_12 N2_12 C3_12 108.9(14) . .
C1_12 N2_12 C8_12 125.8(18) . .
C3_12 N2_12 C8_12 122.5(17) . .
C3_12 C2_12 N1_12 116.1(15) . .
C3_12 C2_12 H2_12 121.9 . .
N1_12 C2_12 H2_12 121.9 . .
C2_12 C3_12 N2_12 101.9(14) . .
C2_12 C3_12 H3_12 129.1 . .
N2_12 C3_12 H3_12 129.1 . .
C5_12 C4_12 N1_12 112.5(14) . .
C5_12 C4_12 H4A_12 109.1 . .
N1_12 C4_12 H4A_12 109.1 . .
C5_12 C4_12 H4B_12 109.1 . .
N1_12 C4_12 H4B_12 109.1 . .
H4A_12 C4_12 H4B_12 107.8 . .
C4_12 C5_12 C6_12 116.0(16) . .
C4_12 C5_12 H5A_12 108.3 . .
C6_12 C5_12 H5A_12 108.3 . .
C4_12 C5_12 H5B_12 108.3 . .
C6_12 C5_12 H5B_12 108.3 . .
H5A_12 C5_12 H5B_12 107.4 . .
C7_12 C6_12 C5_12 111.5(16) . .
C7_12 C6_12 H6A_12 109.3 . .
C5_12 C6_12 H6A_12 109.3 . .
C7_12 C6_12 H6B_12 109.3 . .
C5_12 C6_12 H6B_12 109.3 . .
H6A_12 C6_12 H6B_12 108.0 . .
C6_12 C7_12 H7A_12 109.5 . .
C6_12 C7_12 H7B_12 109.5 . .
H7A_12 C7_12 H7B_12 109.5 . .
C6_12 C7_12 H7C_12 109.5 . .
H7A_12 C7_12 H7C_12 109.5 . .
H7B_12 C7_12 H7C_12 109.5 . .
N2_12 C8_12 H8A_12 109.5 . .
N2_12 C8_12 H8B_12 109.5 . .
H8A_12 C8_12 H8B_12 109.5 . .
N2_12 C8_12 H8C_12 109.5 . .
H8A_12 C8_12 H8C_12 109.5 . .
H8B_12 C8_12 H8C_12 109.5 . .

loop_
_geom_bond_atom_site_label_1
_geom_bond_atom_site_label_2
_geom_bond_distance
_geom_bond_site_symmetry_2
Sn1 Se1 2.542(3) .
Sn1 Se5 2.553(3) .
Sn1 Se4 2.553(4) .
Sn1 Se3 2.634(4) .
Sn1 Se2 2.792(4) .
Sn2 Se7 2.542(4) .
Sn2 Se6 2.544(3) .
Sn2 Se4 2.562(4) .
Sn2 Se3 2.632(3) .
Sn2 Se8 2.811(4) .
Sn3 Se9 2.395(4) .
Sn3 Se5 2.429(4) .
Sn3 Se6 2.436(4) .
Sn3 Se10 2.471(3) .
Sn4 Se9 2.495(4) .
Sn4 Se12 2.507(4) .
Sn4 Se11 2.510(4) .
Sn4 Se10 2.653(3) .
Sn4 Se13 2.900(3) .
Sn5 Se15 2.553(3) .
Sn5 Se11 2.559(3) .
Sn5 Se16 2.561(3) .
Sn5 Se13 2.677(3) .
Sn5 Se14 2.767(3) .
Sn6 Se17 2.554(3) .
Sn6 Se12 2.555(3) .
Sn6 Se15 2.572(3) .
Sn6 Se13 2.700(3) .
Sn6 Se18 2.717(3) .
Sn7 Se2A 2.34(2) .
Sn7 Se23 2.546(4) .
Sn7 Se25 2.554(4) .
Sn7 Se26 2.602(5) .
Sn7 Se24 2.631(4) .
Sn7 Se22 2.804(4) .
Sn8 Se29 2.389(6) .
Sn8 Se28 2.447(5) .
Sn8 Se25 2.448(4) .
Sn8 Se27 2.519(4) .
Sn9 Se28 2.521(4) .
Sn9 Se26 2.529(4) .
Sn9 Se31 2.566(4) .
Sn9 Se24 2.660(4) .
Sn9 Se30 2.769(4) .
Sn9 Se2B 2.80(2) .
Sn10 Se29 2.452(4) .
Sn10 Se32 2.493(3) .
Sn10 Se33 2.502(4) .
Sn10 Se27 2.592(4) .
Sn10 Se34 3.016(5) .
Sn11 Se3A 2.25(4) .
Sn11 Se3C 2.43(3) .
Sn11 Se33 2.549(4) .
Sn11 Se36 2.568(4) .
Sn11 Se37 2.577(4) .
Sn11 Se34 2.679(4) .
Sn11 Se35 2.774(4) .
Sn12 Se3A 2.36(4) .
Sn12 Se36 2.539(3) .
Sn12 Se32 2.556(4) .
Sn12 Se39 2.572(3) .
Sn12 Se34 2.701(4) .
Sn12 Se38 2.749(3) .
Sn12 Se3B 2.80(3) .
Sn13 Se47 2.548(3) .
Sn13 Se46 2.548(3) .
Sn13 Se44 2.567(3) .
Sn13 Se45 2.701(3) .
Sn13 Se43 2.751(3) .
Sn14 Se51 2.498(4) .
Sn14 Se47 2.502(3) .
Sn14 Se48 2.507(4) .
Sn14 Se52 2.647(3) .
Sn14 Se45 2.918(3) .
Sn15 Se46 2.544(3) .
Sn15 Se48 2.546(3) .
Sn15 Se50 2.585(3) .
Sn15 Se45 2.680(3) .
Sn15 Se49 2.746(3) .
Sn16 Se51 2.410(4) .
Sn16 Se54 2.421(3) .
Sn16 Se53 2.440(4) .
Sn16 Se52 2.475(4) .
Sn17 Se53 2.530(4) .
Sn17 Se58 2.551(3) .
Sn17 Se55 2.565(3) .
Sn17 Se56 2.667(3) .
Sn17 Se57 2.781(3) .
Sn18 Se54 2.532(4) .
Sn18 Se60 2.550(3) .
Sn18 Se58 2.558(4) .
Sn18 Se56 2.622(3) .
Sn18 Se59 2.837(3) .
Ge1 Se18 2.317(4) .
Ge1 Se19 2.357(4) .
Ge1 Se20 2.371(5) .
Ge1 Se17 2.376(4) .
Ge2 Se22 2.295(5) .
Ge2 Se23 2.357(4) .
Ge2 Se20 2.370(4) .
Ge2 Se21 2.374(5) .
Ge3 Se57 2.303(4) 2_667
Ge3 Se19 2.356(3) .
Ge3 Se21 2.358(5) .
Ge3 Se55 2.371(4) 2_667
Ge4 Se38 2.311(4) .
Ge4 Se40 2.346(4) .
Ge4 Se41 2.361(4) .
Ge4 Se39 2.367(4) .
Ge5 Se43 2.301(4) .
Ge5 Se44 2.363(3) .
Ge5 Se42 2.366(3) .
Ge5 Se40 2.378(4) .
Ge6 Se14 2.314(4) 2_667
Ge6 Se42 2.352(4) .
Ge6 Se41 2.367(4) .
Ge6 Se16 2.372(4) 2_667
Ge7 Se59 2.303(4) .
Ge7 Se62 2.346(5) .
Ge7 Se60 2.371(4) .
Ge7 Se61 2.373(5) .
Ge8 Se8 2.289(5) .
Ge8 Se61 2.352(5) .
Ge8 Se63 2.365(5) .
Ge8 Se7 2.378(4) .
Ge9 Se35 2.305(5) 2_667
Ge9 Se62 2.359(4) .
Ge9 Se37 2.368(4) 2_667
Ge9 Se63 2.374(5) .
Ge10 Se2 2.308(4) .
Ge10 Se66 2.360(4) .
Ge10 Se1 2.369(4) .
Ge10 Se64 2.375(5) .
Ge11 Se30 2.306(5) .
Ge11 Se31 2.355(4) .
Ge11 Se64 2.366(4) .
Ge11 Se65 2.368(4) .
Ge12 Se49 2.310(4) .
Ge12 Se66 2.358(4) .
Ge12 Se50 2.368(4) .
Ge12 Se65 2.369(4) .
Se14 Ge6 2.314(4) 2_667
Se16 Ge6 2.372(4) 2_667
Se22 Se2A 2.29(3) .
Se26 Se2B 1.14(3) .
Se26 Se2A 1.65(2) .
Se2A Se2B 2.45(4) .
Se34 Se3A 1.01(4) .
Se35 Ge9 2.305(5) 2_667
Se35 Se3C 2.61(4) .
Se36 Se3B 1.39(4) .
Se36 Se3C 1.41(4) .
Se3B Se3C 2.37(5) .
Se37 Ge9 2.368(4) 2_667
Se55 Ge3 2.371(4) 2_667
Se57 Ge3 2.303(4) 2_667
N1_1 C2_1 1.317(14) .
N1_1 C1_1 1.360(14) .
N1_1 C4_1 1.514(13) .
C1_1 N2_1 1.319(12) .
C1_1 H1_1 0.9500 .
N2_1 C3_1 1.384(14) .
N2_1 C8_1 1.423(13) .
C2_1 C3_1 1.313(15) .
C2_1 H2_1 0.9500 .
C3_1 H3_1 0.9500 .
C4_1 C5_1 1.413(14) .
C4_1 H4A_1 0.9900 .
C4_1 H4B_1 0.9900 .
C5_1 C6_1 1.523(15) .
C5_1 H5A_1 0.9900 .
C5_1 H5B_1 0.9900 .
C6_1 C7_1 1.439(17) .
C6_1 H6A_1 0.9900 .
C6_1 H6B_1 0.9900 .
C7_1 H7A_1 0.9800 .
C7_1 H7B_1 0.9800 .
C7_1 H7C_1 0.9800 .
C8_1 H8A_1 0.9800 .
C8_1 H8B_1 0.9800 .
C8_1 H8C_1 0.9800 .
N1_2 C2_2 1.319(14) .
N1_2 C1_2 1.367(14) .
N1_2 C4_2 1.519(13) .
C1_2 N2_2 1.316(12) .
C1_2 H1_2 0.9500 .
N2_2 C3_2 1.390(14) .
N2_2 C8_2 1.431(13) .
C2_2 C3_2 1.312(14) .
C2_2 H2_2 0.9500 .
C3_2 H3_2 0.9500 .
C4_2 C5_2 1.409(13) .
C4_2 H4A_2 0.9900 .
C4_2 H4B_2 0.9900 .
C5_2 C6_2 1.523(15) .
C5_2 H5A_2 0.9900 .
C5_2 H5B_2 0.9900 .
C6_2 C7_2 1.439(17) .
C6_2 H6A_2 0.9900 .
C6_2 H6B_2 0.9900 .
C7_2 H7A_2 0.9800 .
C7_2 H7B_2 0.9800 .
C7_2 H7C_2 0.9800 .
C8_2 H8A_2 0.9800 .
C8_2 H8B_2 0.9800 .
C8_2 H8C_2 0.9800 .
N1_3 C2_3 1.316(13) .
N1_3 C1_3 1.368(14) .
N1_3 C4_3 1.522(13) .
C1_3 N2_3 1.318(13) .
C1_3 H1_3 0.9500 .
N2_3 C3_3 1.389(13) .
N2_3 C8_3 1.433(13) .
C2_3 C3_3 1.313(14) .
C2_3 H2_3 0.9500 .
C3_3 H3_3 0.9500 .
C4_3 C5_3 1.412(14) .
C4_3 H4A_3 0.9900 .
C4_3 H4B_3 0.9900 .
C5_3 C6_3 1.524(16) .
C5_3 H5A_3 0.9900 .
C5_3 H5B_3 0.9900 .
C6_3 C7_3 1.442(18) .
C6_3 H6A_3 0.9900 .
C6_3 H6B_3 0.9900 .
C7_3 H7A_3 0.9800 .
C7_3 H7B_3 0.9800 .
C7_3 H7C_3 0.9800 .
C8_3 H8A_3 0.9800 .
C8_3 H8B_3 0.9800 .
C8_3 H8C_3 0.9800 .
N1_4 C2_4 1.315(14) .
N1_4 C1_4 1.368(14) .
N1_4 C4_4 1.518(14) .
C1_4 N2_4 1.315(13) .
C1_4 H1_4 0.9500 .
N2_4 C3_4 1.390(14) .
N2_4 C8_4 1.429(14) .
C2_4 C3_4 1.312(15) .
C2_4 H2_4 0.9500 .
C3_4 H3_4 0.9500 .
C4_4 C5_4 1.399(14) .
C4_4 H4A_4 0.9900 .
C4_4 H4B_4 0.9900 .
C5_4 C6_4 1.512(16) .
C5_4 H5A_4 0.9900 .
C5_4 H5B_4 0.9900 .
C6_4 C7_4 1.441(17) .
C6_4 H6A_4 0.9900 .
C6_4 H6B_4 0.9900 .
C7_4 H7A_4 0.9800 .
C7_4 H7B_4 0.9800 .
C7_4 H7C_4 0.9800 .
C8_4 H8A_4 0.9800 .
C8_4 H8B_4 0.9800 .
C8_4 H8C_4 0.9800 .
N1_5 C2_5 1.312(14) .
N1_5 C1_5 1.363(14) .
N1_5 C4_5 1.521(14) .
C1_5 N2_5 1.320(13) .
C1_5 H1_5 0.9500 .
N2_5 C3_5 1.391(14) .
N2_5 C8_5 1.426(14) .
C2_5 C3_5 1.308(15) .
C2_5 H2_5 0.9500 .
C3_5 H3_5 0.9500 .
C4_5 C5_5 1.400(14) .
C4_5 H4A_5 0.9900 .
C4_5 H4B_5 0.9900 .
C5_5 C6_5 1.521(16) .
C5_5 H5A_5 0.9900 .
C5_5 H5B_5 0.9900 .
C6_5 C7_5 1.442(17) .
C6_5 H6A_5 0.9900 .
C6_5 H6B_5 0.9900 .
C7_5 H7A_5 0.9800 .
C7_5 H7B_5 0.9800 .
C7_5 H7C_5 0.9800 .
C8_5 H8A_5 0.9800 .
C8_5 H8B_5 0.9800 .
C8_5 H8C_5 0.9800 .
N1_6 C2_6 1.317(14) .
N1_6 C1_6 1.367(14) .
N1_6 C4_6 1.524(13) .
C1_6 N2_6 1.319(13) .
C1_6 H1_6 0.9500 .
N2_6 C3_6 1.389(14) .
N2_6 C8_6 1.430(13) .
C2_6 C3_6 1.312(15) .
C2_6 H2_6 0.9500 .
C3_6 H3_6 0.9500 .
C4_6 C5_6 1.404(13) .
C4_6 H4A_6 0.9900 .
C4_6 H4B_6 0.9900 .
C5_6 C6_6 1.521(15) .
C5_6 H5A_6 0.9900 .
C5_6 H5B_6 0.9900 .
C6_6 C7_6 1.434(17) .
C6_6 H6A_6 0.9900 .
C6_6 H6B_6 0.9900 .
C7_6 H7A_6 0.9800 .
C7_6 H7B_6 0.9800 .
C7_6 H7C_6 0.9800 .
C8_6 H8A_6 0.9800 .
C8_6 H8B_6 0.9800 .
C8_6 H8C_6 0.9800 .
N1_7 C2_7 1.324(14) .
N1_7 C1_7 1.362(14) .
N1_7 C4_7 1.528(14) .
C1_7 N2_7 1.323(13) .
C1_7 H1_7 0.9500 .
N2_7 C3_7 1.393(14) .
N2_7 C8_7 1.430(14) .
C2_7 C3_7 1.310(15) .
C2_7 H2_7 0.9500 .
C3_7 H3_7 0.9500 .
C4_7 C5_7 1.406(12) .
C4_7 H4A_7 0.9900 .
C4_7 H4B_7 0.9900 .
C5_7 C6_7 1.509(16) .
C5_7 H5A_7 0.9900 .
C5_7 H5B_7 0.9900 .
C6_7 C7_7 1.442(18) .
C6_7 H6A_7 0.9900 .
C6_7 H6B_7 0.9900 .
C7_7 H7A_7 0.9800 .
C7_7 H7B_7 0.9800 .
C7_7 H7C_7 0.9800 .
C8_7 H8A_7 0.9800 .
C8_7 H8B_7 0.9800 .
C8_7 H8C_7 0.9800 .
N1_8 C2_8 1.316(14) .
N1_8 C1_8 1.364(14) .
N1_8 C4_8 1.520(14) .
C1_8 N2_8 1.320(13) .
C1_8 H1_8 0.9500 .
N2_8 C3_8 1.388(14) .
N2_8 C8_8 1.430(14) .
C2_8 C3_8 1.310(15) .
C2_8 H2_8 0.9500 .
C3_8 H3_8 0.9500 .
C4_8 C5_8 1.406(14) .
C4_8 H4A_8 0.9900 .
C4_8 H4B_8 0.9900 .
C5_8 C6_8 1.518(16) .
C5_8 H5A_8 0.9900 .
C5_8 H5B_8 0.9900 .
C6_8 C7_8 1.439(18) .
C6_8 H6A_8 0.9900 .
C6_8 H6B_8 0.9900 .
C7_8 H7A_8 0.9800 .
C7_8 H7B_8 0.9800 .
C7_8 H7C_8 0.9800 .
C8_8 H8A_8 0.9800 .
C8_8 H8B_8 0.9800 .
C8_8 H8C_8 0.9800 .
N1_9 C2_9 1.318(14) .
N1_9 C1_9 1.364(14) .
N1_9 C4_9 1.519(14) .
C1_9 N2_9 1.319(13) .
C1_9 H1_9 0.9500 .
N2_9 C3_9 1.388(14) .
N2_9 C8_9 1.428(14) .
C2_9 C3_9 1.314(15) .
C2_9 H2_9 0.9500 .
C3_9 H3_9 0.9500 .
C4_9 C5_9 1.406(14) .
C4_9 H4A_9 0.9900 .
C4_9 H4B_9 0.9900 .
C5_9 C6_9 1.518(16) .
C5_9 H5A_9 0.9900 .
C5_9 H5B_9 0.9900 .
C6_9 C7_9 1.442(18) .
C6_9 H6A_9 0.9900 .
C6_9 H6B_9 0.9900 .
C7_9 H7A_9 0.9800 .
C7_9 H7B_9 0.9800 .
C7_9 H7C_9 0.9800 .
C8_9 H8A_9 0.9800 .
C8_9 H8B_9 0.9800 .
C8_9 H8C_9 0.9800 .
N1_10 C2_10 1.315(14) .
N1_10 C1_10 1.367(14) .
N1_10 C4_10 1.520(14) .
C1_10 N2_10 1.319(13) .
C1_10 H1_10 0.9500 .
N2_10 C3_10 1.390(14) .
N2_10 C8_10 1.428(14) .
C2_10 C3_10 1.315(15) .
C2_10 H2_10 0.9500 .
C3_10 H3_10 0.9500 .
C4_10 C5_10 1.397(14) .
C4_10 H4A_10 0.9900 .
C4_10 H4B_10 0.9900 .
C5_10 C6_10 1.519(16) .
C5_10 H5A_10 0.9900 .
C5_10 H5B_10 0.9900 .
C6_10 C7_10 1.439(18) .
C6_10 H6A_10 0.9900 .
C6_10 H6B_10 0.9900 .
C7_10 H7A_10 0.9800 .
C7_10 H7B_10 0.9800 .
C7_10 H7C_10 0.9800 .
C8_10 H8A_10 0.9800 .
C8_10 H8B_10 0.9800 .
C8_10 H8C_10 0.9800 .
N1_11 C2_11 1.325(14) .
N1_11 C1_11 1.365(14) .
N1_11 C4_11 1.519(14) .
C1_11 N2_11 1.321(13) .
C1_11 H1_11 0.9500 .
N2_11 C3_11 1.395(14) .
N2_11 C8_11 1.429(14) .
C2_11 C3_11 1.312(15) .
C2_11 H2_11 0.9500 .
C3_11 H3_11 0.9500 .
C4_11 C5_11 1.404(14) .
C4_11 H4A_11 0.9900 .
C4_11 H4B_11 0.9900 .
C5_11 C6_11 1.520(16) .
C5_11 H5A_11 0.9900 .
C5_11 H5B_11 0.9900 .
C6_11 C7_11 1.441(18) .
C6_11 H6A_11 0.9900 .
C6_11 H6B_11 0.9900 .
C7_11 H7A_11 0.9800 .
C7_11 H7B_11 0.9800 .
C7_11 H7C_11 0.9800 .
C8_11 H8A_11 0.9800 .
C8_11 H8B_11 0.9800 .
C8_11 H8C_11 0.9800 .
N1_12 C2_12 1.318(14) .
N1_12 C1_12 1.366(14) .
N1_12 C4_12 1.522(14) .
C1_12 N2_12 1.323(13) .
C1_12 H1_12 0.9500 .
N2_12 C3_12 1.392(14) .
N2_12 C8_12 1.434(14) .
C2_12 C3_12 1.311(15) .
C2_12 H2_12 0.9500 .
C3_12 H3_12 0.9500 .
C4_12 C5_12 1.405(14) .
C4_12 H4A_12 0.9900 .
C4_12 H4B_12 0.9900 .
C5_12 C6_12 1.518(16) .
C5_12 H5A_12 0.9900 .
C5_12 H5B_12 0.9900 .
C6_12 C7_12 1.443(18) .
C6_12 H6A_12 0.9900 .
C6_12 H6B_12 0.9900 .
C7_12 H7A_12 0.9800 .
C7_12 H7B_12 0.9800 .
C7_12 H7C_12 0.9800 .
C8_12 H8A_12 0.9800 .
C8_12 H8B_12 0.9800 .
C8_12 H8C_12 0.9800 .
